data_7709354
loop_
_publ_author_name
'Wei, Yun'
'Bao, Qin'
'Song, Lulu'
'Hong, Dongjing'
'Gao, Jianjian'
'Wang, Shaowu'
'Zhu, Xiancui'
'Zhou, Shuangliu'
'Mu, Xiaolong'

_publ_section_title
;
 Synthesis and characterization of rare-earth metallate amido complexes
 bearing 2-amidate-functionalized indolyl ligand and their application in
 the hydroboration of esters with pinacolborane
;
_journal_name_full 'Dalton Transactions'
_journal_paper_doi 10.1039/D1DT03384K
_journal_year 2022
_chemical_formula_moiety 'C81 H120 Cl Dy3 N9 O3 Si6, C16 H32 Li O4'
_chemical_formula_sum 'C97 H152 Cl Dy3 Li N9 O7 Si6'
_chemical_formula_weight 2254.70
_space_group_crystal_system triclinic
_space_group_IT_number 2
_space_group_name_Hall '-P 1'
_space_group_name_H-M_alt 'P -1'
_atom_sites_solution_hydrogens geom
_audit_creation_date 2019-12-28
_audit_creation_method
;
Olex2 1.2
(compiled 2018.05.29 svn.r3508 for OlexSys, GUI svn.r5506)
;
_audit_update_record
;
2021-08-26 deposited with the CCDC.	2022-01-24 downloaded from the CCDC.
;
_cell_angle_alpha 67.638(2)
_cell_angle_beta 83.935(2)
_cell_angle_gamma 61.667(2)
_cell_formula_units_Z 2
_cell_length_a 19.827(3)
_cell_length_b 20.177(3)
_cell_length_c 21.529(3)
_cell_measurement_reflns_used 9872
_cell_measurement_temperature 298.15
_cell_measurement_theta_max 24.898
_cell_measurement_theta_min 2.183
_cell_volume 6981.1(18)
_computing_cell_refinement 'SAINT v8.34A (Bruker, 2013)'
_computing_data_collection 'SAINT v8.34A (Bruker, 2013)'
_computing_data_reduction 'SAINT v8.34A (Bruker, 2013)'
_computing_molecular_graphics 'Olex2 (Dolomanov et al., 2009)'
_computing_publication_material 'Olex2 (Dolomanov et al., 2009)'
_computing_structure_refinement 'ShelXL (Sheldrick, 2015)'
_computing_structure_solution 'SHELXT 2014/4 (Sheldrick, 2014)'
_diffrn_ambient_temperature 298.15
_diffrn_measured_fraction_theta_full 0.998
_diffrn_measured_fraction_theta_max 0.984
_diffrn_measurement_device_type 'Bruker APEX-II CCD'
_diffrn_measurement_method '\f and \w scans'
_diffrn_radiation_type MoK\a
_diffrn_radiation_wavelength 0.71073
_diffrn_reflns_av_R_equivalents 0.0905
_diffrn_reflns_av_unetI/netI 0.1395
_diffrn_reflns_Laue_measured_fraction_full 0.998
_diffrn_reflns_Laue_measured_fraction_max 0.984
_diffrn_reflns_limit_h_max 25
_diffrn_reflns_limit_h_min -25
_diffrn_reflns_limit_k_max 25
_diffrn_reflns_limit_k_min -26
_diffrn_reflns_limit_l_max 27
_diffrn_reflns_limit_l_min -27
_diffrn_reflns_number 81915
_diffrn_reflns_point_group_measured_fraction_full 0.998
_diffrn_reflns_point_group_measured_fraction_max 0.984
_diffrn_reflns_theta_full 25.242
_diffrn_reflns_theta_max 27.565
_diffrn_reflns_theta_min 1.027
_diffrn_standards_number 0
_exptl_absorpt_coefficient_mu 1.700
_exptl_absorpt_correction_T_max 0.7456
_exptl_absorpt_correction_T_min 0.4700
_exptl_absorpt_correction_type multi-scan
_exptl_absorpt_process_details
'SADABS-2014/5 (Bruker,2014/5) was used for absorption correction. wR2(int) was 0.1206 before and 0.0561 after correction. The Ratio of minimum to maximum transmission is 0.6304. The \l/2 correction factor is 0.00150.'
_exptl_crystal_colour colourless
_exptl_crystal_colour_primary colourless
_exptl_crystal_density_diffrn 1.073
_exptl_crystal_description block
_exptl_crystal_F_000 2310
_exptl_crystal_size_max 0.25
_exptl_crystal_size_mid 0.24
_exptl_crystal_size_min 0.23
_refine_diff_density_max 2.804
_refine_diff_density_min -1.036
_refine_diff_density_rms 0.130
_refine_ls_extinction_method none
_refine_ls_goodness_of_fit_ref 1.017
_refine_ls_hydrogen_treatment constr
_refine_ls_matrix_type full
_refine_ls_number_parameters 1111
_refine_ls_number_reflns 31769
_refine_ls_number_restraints 362
_refine_ls_restrained_S_all 1.022
_refine_ls_R_factor_all 0.1751
_refine_ls_R_factor_gt 0.0787
_refine_ls_shift/su_max 0.003
_refine_ls_shift/su_mean 0.000
_refine_ls_structure_factor_coef Fsqd
_refine_ls_weighting_details 'w=1/[\s^2^(Fo^2^)+(0.1020P)^2^] where P=(Fo^2^+2Fc^2^)/3'
_refine_ls_weighting_scheme calc
_refine_ls_wR_factor_gt 0.1770
_refine_ls_wR_factor_ref 0.2199
_reflns_Friedel_coverage 0.000
_reflns_number_gt 14621
_reflns_number_total 31769
_reflns_threshold_expression 'I > 2\s(I)'
_cod_data_source_file d1dt03384k2.cif
_cod_data_source_block 1d
_cod_database_code 7709354
_shelx_shelxl_version_number 2018/3
_shelx_space_group_comment
;
The symmetry employed for this shelxl refinement is uniquely defined
by the following loop, which should always be used as a source of
symmetry information in preference to the above space-group names.
They are only intended as comments.
;
_shelx_estimated_absorpt_t_max 0.696
_shelx_estimated_absorpt_t_min 0.676
_olex2_refinement_description
;
1. Fixed Uiso
 At 1.2 times of:
  All C(H) groups, All C(H,H) groups
 At 1.5 times of:
  All C(H,H,H) groups
2. Restrained distances
 O6-C90 = O6-C93 = O4-C82 = O4-C85 = O7-C94 = O7-C97 = O5-C86 = O5-C89
 1.43 with sigma of 0.01
 C91-C90 = C91-C92 = C92-C93 = C83-C82 = C83-C84 = C85-C84 = C94-C95 = C96-C95
 = C97-C96 = C87-C86 = C88-C87 = C88-C89
 1.54 with sigma of 0.01
 C59-C58 = C60-C58 = C42-C40 = C41-C40
 1.54 with sigma of 0.01
 C86-C88 = C89-C87 = C97-C95 = C96-C94 = C85-C83 = C84-C82 = C93-C91 = C92-C90
 2.52 with sigma of 0.01
 C60-C59 = C42-C41
 2.52 with sigma of 0.02
 O7-Li3I \\sim O5-Li3I \\sim O4-Li3I \\sim O6-Li3I
 with sigma of 0.02
 O7-O4 \\sim O7-O6 \\sim O7-O5 \\sim O4-O6 \\sim O4-O5 \\sim O6-O5
 with sigma of 0.02
3. Rigid bond restraints
 C26, C27
 with sigma for 1-2 distances of 0.001 and sigma for 1-3 distances of 0.002
4. Uiso/Uaniso restraints and constraints
C53 \\sim C58 \\sim C59 \\sim C60: within 2A with sigma of 0.01 and sigma for
terminal atoms of 0.02
Uanis(C85) \\sim Ueq, Uanis(C86) \\sim Ueq, Uanis(C89) \\sim Ueq, Uanis(C93)
\\sim Ueq, Uanis(C58) \\sim Ueq, Uanis(O4) \\sim Ueq, Uanis(O5) \\sim Ueq,
Uanis(O6) \\sim Ueq: with sigma of 0.01 and sigma for terminal atoms of 0.02
Uanis(C88) \\sim Ueq: with sigma of 0.01 and sigma for terminal atoms of 0.02
Uanis(C87) \\sim Ueq: with sigma of 0.01 and sigma for terminal atoms of 0.02
Uanis(C96) \\sim Ueq: with sigma of 0.01 and sigma for terminal atoms of 0.02
5. Rigid body (RIGU) restrains
 Li3I, O4, C82, C85, C83, C84, O7, O6, O5, C94, C97, C90, C93, C86, C89, C95,
 C96, C91, C92, C87, C88
 with sigma for 1-2 distances of 0.001 and sigma for 1-3 distances of 0.002
 C58, C60, C59, C53, C36, C40, C41, C42, C35, C34
 with sigma for 1-2 distances of 0.001 and sigma for 1-3 distances of 0.002
6.a Ternary CH refined with riding coordinates:
 C16(H16), C19(H19), C37(H37), C40(H40), C58(H58), C61(H61)
6.b Secondary CH2 refined with riding coordinates:
 C82(H82A,H82B), C83(H83A,H83B), C84(H84A,H84B), C85(H85A,H85B), C86(H86A,
 H86B), C87(H87A,H87B), C88(H88A,H88B), C89(H89A,H89B), C90(H90A,H90B),
 C91(H91A,H91B), C92(H92A,H92B), C93(H93A,H93B), C94(H94A,H94B), C95(H95A,H95B),
  C96(H96A,H96B), C97(H97A,H97B)
6.c Aromatic/amide H refined with riding coordinates:
 C2(H2), C4(H4), C5(H5), C6(H6), C7(H7), C12(H12), C13(H13), C14(H14),
 C23(H23), C25(H25), C26(H26), C27(H27), C28(H28), C33(H33), C34(H34), C35(H35),
  C44(H44), C46(H46), C47(H47), C48(H48), C49(H49), C54(H54), C55(H55), C56(H56)
6.d Fitted hexagon refined as free rotating group:
 C10(C11,C12,C13,C14,C15), C31(C32,C33,C34,C35,C36), C52(C53,C54,C55,C56,C57)
6.e Idealised Me refined as rotating group:
 C17(H17A,H17B,H17C), C18(H18A,H18B,H18C), C20(H20A,H20B,H20C), C21(H21A,H21B,
 H21C), C38(H38A,H38B,H38C), C39(H39A,H39B,H39C), C41(H41A,H41B,H41C), C42(H42A,
 H42B,H42C), C59(H59A,H59B,H59C), C60(H60A,H60B,H60C), C62(H62A,H62B,H62C),
 C63(H63A,H63B,H63C), C64(H64A,H64B,H64C), C65(H65A,H65B,H65C), C66(H66A,H66B,
 H66C), C67(H67A,H67B,H67C), C68(H68A,H68B,H68C), C69(H69A,H69B,H69C), C70(H70A,
 H70B,H70C), C71(H71A,H71B,H71C), C72(H72A,H72B,H72C), C73(H73A,H73B,H73C),
 C74(H74A,H74B,H74C), C75(H75A,H75B,H75C), C76(H76A,H76B,H76C), C77(H77A,H77B,
 H77C), C78(H78A,H78B,H78C), C79(H79A,H79B,H79C), C80(H80A,H80B,H80C), C81(H81A,
 H81B,H81C)
;
_platon_squeeze_void_probe_radius 1.20
_olex2_submission_special_instructions 'No special instructions were received'

loop_
_space_group_symop_operation_xyz
'x, y, z'
'-x, -y, -z'

loop_
_atom_site_label
_atom_site_type_symbol
_atom_site_fract_x
_atom_site_fract_y
_atom_site_fract_z
_atom_site_U_iso_or_equiv
_atom_site_adp_type
_atom_site_occupancy
_atom_site_site_symmetry_order
_atom_site_calc_flag
_atom_site_refinement_flags_posn
_atom_site_refinement_flags_adp
_atom_site_refinement_flags_occupancy
_atom_site_disorder_assembly
_atom_site_disorder_group
Dy1 Dy 0.71133(2) 0.45808(2) 0.67987(2) 0.05117(13) Uani 1 1 d . . . . .
Dy2 Dy 0.79304(2) 0.61330(3) 0.68263(2) 0.05542(14) Uani 1 1 d . . . . .
Dy3 Dy 0.55556(2) 0.68720(2) 0.68338(2) 0.05277(14) Uani 1 1 d . . . . .
Cl1 Cl 0.67850(11) 0.62517(11) 0.59881(9) 0.0462(5) Uani 1 1 d . . . . .
Si1 Si 0.66045(15) 0.48038(17) 0.52885(13) 0.0627(7) Uani 1 1 d . . . . .
Si2 Si 0.81781(16) 0.34309(17) 0.58141(15) 0.0688(8) Uani 1 1 d . . . . .
Si3 Si 0.85712(16) 0.64987(18) 0.53029(14) 0.0716(8) Uani 1 1 d . . . . .
Si4 Si 0.82447(18) 0.77892(19) 0.58219(16) 0.0815(9) Uani 1 1 d . . . . .
Si5 Si 0.49188(16) 0.83675(16) 0.53246(14) 0.0691(8) Uani 1 1 d . . . . .
Si6 Si 0.38119(15) 0.77247(18) 0.58506(15) 0.0727(8) Uani 1 1 d . . . . .
O1 O 0.7919(3) 0.4921(3) 0.7112(3) 0.0499(14) Uani 1 1 d . . . . .
O2 O 0.6724(3) 0.6726(3) 0.7124(3) 0.0515(14) Uani 1 1 d . . . . .
O3 O 0.6051(3) 0.5525(3) 0.7093(3) 0.0515(14) Uani 1 1 d . . . . .
N1 N 0.8070(4) 0.3478(4) 0.7638(3) 0.0578(19) Uani 1 1 d . . . . .
N2 N 0.8931(4) 0.4724(4) 0.7629(3) 0.0579(19) Uani 1 1 d . . . . .
N3 N 0.7889(4) 0.6637(4) 0.7647(4) 0.063(2) Uani 1 1 d . . . . .
N4 N 0.5783(4) 0.7412(4) 0.7644(3) 0.0573(19) Uani 1 1 d . . . . .
N5 N 0.4897(4) 0.6304(5) 0.7661(3) 0.0560(18) Uani 1 1 d . . . . .
N6 N 0.6167(4) 0.4292(4) 0.7587(3) 0.0526(18) Uani 1 1 d . . . . .
N7 N 0.7338(4) 0.4221(4) 0.5915(3) 0.0518(17) Uani 1 1 d . . . . .
N8 N 0.8268(4) 0.6894(4) 0.5930(4) 0.060(2) Uani 1 1 d . . . . .
N9 N 0.4681(4) 0.7703(4) 0.5950(4) 0.0582(19) Uani 1 1 d . . . . .
C1 C 0.8666(5) 0.3567(5) 0.7830(4) 0.053(2) Uani 1 1 d . . . . .
C2 C 0.9223(5) 0.2840(6) 0.8256(4) 0.066(3) Uani 1 1 d . . . . .
H2 H 0.966607 0.275534 0.845434 0.079 Uiso 1 1 calc R . . . .
C3 C 0.9009(6) 0.2247(6) 0.8339(5) 0.073(3) Uani 1 1 d . . . . .
C4 C 0.9321(7) 0.1399(7) 0.8707(6) 0.103(4) Uani 1 1 d . . . . .
H4 H 0.979370 0.110851 0.896242 0.124 Uiso 1 1 calc R . . . .
C5 C 0.8920(10) 0.1010(8) 0.8684(8) 0.130(6) Uani 1 1 d . . . . .
H5 H 0.912956 0.045198 0.892341 0.156 Uiso 1 1 calc R . . . .
C6 C 0.8218(9) 0.1420(7) 0.8316(7) 0.104(4) Uani 1 1 d . . . . .
H6 H 0.796126 0.113577 0.831729 0.124 Uiso 1 1 calc R . . . .
C7 C 0.7886(6) 0.2246(6) 0.7946(5) 0.078(3) Uani 1 1 d . . . . .
H7 H 0.741035 0.252296 0.769830 0.093 Uiso 1 1 calc R . . . .
C8 C 0.8290(5) 0.2651(5) 0.7957(5) 0.064(3) Uani 1 1 d . . . . .
C9 C 0.8541(5) 0.4394(5) 0.7549(4) 0.053(2) Uani 1 1 d . . . . .
C10 C 0.9633(3) 0.4247(4) 0.8083(3) 0.078(3) Uani 1 1 d . . . . .
C11 C 1.0335(5) 0.3829(5) 0.7860(3) 0.091(3) Uani 1 1 d G . . . .
C12 C 1.1003(3) 0.3374(5) 0.8296(5) 0.140(6) Uani 1 1 d G . . . .
H12 H 1.147216 0.309427 0.814699 0.168 Uiso 1 1 calc R . . . .
C13 C 1.0969(4) 0.3337(6) 0.8956(5) 0.152(7) Uani 1 1 d G . . . .
H13 H 1.141570 0.303299 0.924820 0.183 Uiso 1 1 calc R . . . .
C14 C 1.0267(5) 0.3756(6) 0.9180(3) 0.119(5) Uani 1 1 d G . . . .
H14 H 1.024441 0.373095 0.962098 0.143 Uiso 1 1 calc R . . . .
C15 C 0.9599(4) 0.4210(5) 0.8743(4) 0.082(3) Uani 1 1 d G . . . .
C16 C 1.0388(7) 0.3856(9) 0.7131(7) 0.115(5) Uani 1 1 d . . . . .
H16 H 0.986116 0.408068 0.694313 0.138 Uiso 1 1 calc R . . . .
C17 C 1.0855(9) 0.3024(11) 0.7070(8) 0.167(7) Uani 1 1 d . . . . .
H17A H 1.138655 0.280170 0.721471 0.250 Uiso 1 1 calc GR . . . .
H17B H 1.081013 0.308812 0.660852 0.250 Uiso 1 1 calc GR . . . .
H17C H 1.066203 0.266298 0.734798 0.250 Uiso 1 1 calc GR . . . .
C18 C 1.0676(9) 0.4455(12) 0.6717(8) 0.190(9) Uani 1 1 d . . . . .
H18A H 1.029380 0.499567 0.666941 0.285 Uiso 1 1 calc GR . . . .
H18B H 1.077192 0.442669 0.627867 0.285 Uiso 1 1 calc GR . . . .
H18C H 1.114341 0.432099 0.694018 0.285 Uiso 1 1 calc GR . . . .
C19 C 0.8850(7) 0.4637(6) 0.9014(5) 0.084(3) Uani 1 1 d . . . . .
H19 H 0.850199 0.509769 0.862611 0.100 Uiso 1 1 calc R . . . .
C20 C 0.8903(8) 0.4991(8) 0.9510(6) 0.119(5) Uani 1 1 d . . . . .
H20A H 0.916482 0.455765 0.993147 0.179 Uiso 1 1 calc GR . . . .
H20B H 0.839460 0.534751 0.958257 0.179 Uiso 1 1 calc GR . . . .
H20C H 0.918370 0.529120 0.932849 0.179 Uiso 1 1 calc GR . . . .
C21 C 0.8469(7) 0.4100(8) 0.9326(7) 0.117(4) Uani 1 1 d . . . . .
H21A H 0.856929 0.375724 0.908065 0.176 Uiso 1 1 calc GR . . . .
H21B H 0.792343 0.443438 0.930687 0.176 Uiso 1 1 calc GR . . . .
H21C H 0.867276 0.376803 0.978808 0.176 Uiso 1 1 calc GR . . . .
C22 C 0.7179(6) 0.7075(5) 0.7850(4) 0.056(2) Uani 1 1 d . . . . .
C23 C 0.7221(7) 0.7411(6) 0.8278(5) 0.076(3) Uani 1 1 d . . . . .
H23 H 0.682016 0.772264 0.847577 0.091 Uiso 1 1 calc R . . . .
C24 C 0.8018(8) 0.7175(7) 0.8356(5) 0.089(3) Uani 1 1 d . . . . .
C25 C 0.8469(9) 0.7301(9) 0.8756(7) 0.118(5) Uani 1 1 d . . . . .
H25 H 0.821287 0.760657 0.901788 0.142 Uiso 1 1 calc R . . . .
C26 C 0.9195(12) 0.7007(11) 0.8758(9) 0.146(7) Uani 1 1 d . U . . .
H26 H 0.947110 0.709847 0.901165 0.175 Uiso 1 1 calc R . . . .
C27 C 0.9566(8) 0.6538(9) 0.8362(8) 0.129(5) Uani 1 1 d . U . . .
H27 H 1.009731 0.632313 0.836309 0.155 Uiso 1 1 calc R . . . .
C28 C 0.9192(7) 0.6367(7) 0.7959(6) 0.095(4) Uani 1 1 d . . . . .
H28 H 0.945401 0.605123 0.770487 0.114 Uiso 1 1 calc R . . . .
C29 C 0.8409(7) 0.6711(6) 0.7982(5) 0.071(3) Uani 1 1 d . . . . .
C30 C 0.6511(6) 0.7098(5) 0.7570(4) 0.057(2) Uani 1 1 d . . . . .
C31 C 0.5484(4) 0.7801(4) 0.8112(3) 0.072(3) Uani 1 1 d . . . . .
C32 C 0.5460(4) 0.7368(3) 0.8786(4) 0.075(3) Uani 1 1 d G . . . .
C33 C 0.5159(5) 0.7770(5) 0.9229(3) 0.102(4) Uani 1 1 d G . . . .
H33 H 0.514269 0.747985 0.967958 0.123 Uiso 1 1 calc R . . . .
C34 C 0.4882(6) 0.8605(5) 0.8998(4) 0.146(6) Uani 1 1 d G U . . .
H34 H 0.468078 0.887437 0.929380 0.175 Uiso 1 1 calc R . . . .
C35 C 0.4906(6) 0.9039(3) 0.8324(4) 0.166(7) Uani 1 1 d G U . . .
H35 H 0.472113 0.959778 0.816887 0.199 Uiso 1 1 calc R . . . .
C36 C 0.5207(6) 0.8637(4) 0.7881(3) 0.128(5) Uani 1 1 d G U . . .
C37 C 0.5742(6) 0.6473(6) 0.9060(5) 0.076(3) Uani 1 1 d . . . . .
H37 H 0.577116 0.632123 0.867291 0.091 Uiso 1 1 calc R . . . .
C38 C 0.6541(7) 0.6006(7) 0.9408(7) 0.115(4) Uani 1 1 d . . . . .
H38A H 0.689756 0.607052 0.908146 0.173 Uiso 1 1 calc GR . . . .
H38B H 0.667806 0.544081 0.962448 0.173 Uiso 1 1 calc GR . . . .
H38C H 0.655961 0.620978 0.973935 0.173 Uiso 1 1 calc GR . . . .
C39 C 0.5208(6) 0.6189(7) 0.9533(5) 0.091(3) Uani 1 1 d . . . . .
H39A H 0.518239 0.630332 0.993174 0.137 Uiso 1 1 calc GR . . . .
H39B H 0.540871 0.561486 0.965715 0.137 Uiso 1 1 calc GR . . . .
H39C H 0.470208 0.647257 0.930477 0.137 Uiso 1 1 calc GR . . . .
C40 C 0.5272(9) 0.9136(7) 0.7142(7) 0.159(6) Uani 1 1 d D U . . .
H40 H 0.557047 0.874794 0.692555 0.191 Uiso 1 1 calc R . . . .
C41 C 0.5672(10) 0.9654(10) 0.7057(9) 0.215(8) Uani 1 1 d D U . . .
H41A H 0.541375 1.001832 0.729011 0.323 Uiso 1 1 calc GR . . . .
H41B H 0.565327 0.996320 0.658664 0.323 Uiso 1 1 calc GR . . . .
H41C H 0.619896 0.930529 0.724200 0.323 Uiso 1 1 calc GR . . . .
C42 C 0.4460(10) 0.9657(11) 0.6782(9) 0.221(8) Uani 1 1 d D U . . .
H42A H 0.424020 0.931258 0.681441 0.332 Uiso 1 1 calc GR . . . .
H42B H 0.448282 0.994844 0.631619 0.332 Uiso 1 1 calc GR . . . .
H42C H 0.414776 1.003574 0.699020 0.332 Uiso 1 1 calc GR . . . .
C43 C 0.5117(4) 0.5475(6) 0.7826(4) 0.054(2) Uani 1 1 d . . . . .
C44 C 0.4619(5) 0.5268(6) 0.8252(5) 0.065(3) Uani 1 1 d . . . . .
H44 H 0.464056 0.475927 0.843019 0.078 Uiso 1 1 calc R . . . .
C45 C 0.4073(5) 0.5964(7) 0.8368(5) 0.071(3) Uani 1 1 d . . . . .
C46 C 0.3431(6) 0.6145(8) 0.8755(5) 0.091(3) Uani 1 1 d . . . . .
H46 H 0.329385 0.574444 0.900405 0.109 Uiso 1 1 calc R . . . .
C47 C 0.3022(6) 0.6898(10) 0.8760(6) 0.101(4) Uani 1 1 d . . . . .
H47 H 0.259925 0.701768 0.901181 0.121 Uiso 1 1 calc R . . . .
C48 C 0.3228(7) 0.7503(9) 0.8390(7) 0.104(4) Uani 1 1 d . . . . .
H48 H 0.293704 0.802168 0.839703 0.125 Uiso 1 1 calc R . . . .
C49 C 0.3835(6) 0.7352(7) 0.8028(5) 0.083(3) Uani 1 1 d . . . . .
H49 H 0.396559 0.776161 0.779272 0.099 Uiso 1 1 calc R . . . .
C50 C 0.4265(5) 0.6600(6) 0.7999(5) 0.064(3) Uani 1 1 d . . . . .
C51 C 0.5786(5) 0.5039(5) 0.7530(4) 0.050(2) Uani 1 1 d . . . . .
C52 C 0.5985(4) 0.3689(4) 0.8049(3) 0.061(2) Uani 1 1 d . . . . .
C53 C 0.5529(5) 0.3460(5) 0.7822(3) 0.122(4) Uani 1 1 d G U . . .
C54 C 0.5324(5) 0.2894(5) 0.8275(4) 0.121(5) Uani 1 1 d G . . . .
H54 H 0.501898 0.274015 0.812335 0.146 Uiso 1 1 calc R . . . .
C55 C 0.5574(5) 0.2557(4) 0.8956(4) 0.097(4) Uani 1 1 d G . . . .
H55 H 0.543652 0.217881 0.925966 0.117 Uiso 1 1 calc R . . . .
C56 C 0.6029(4) 0.2787(4) 0.9183(2) 0.080(3) Uani 1 1 d G . . . .
H56 H 0.619686 0.256190 0.963876 0.097 Uiso 1 1 calc R . . . .
C57 C 0.6235(3) 0.3353(4) 0.8730(3) 0.062(2) Uani 1 1 d G . . . .
C58 C 0.5359(9) 0.3729(9) 0.7030(8) 0.149(4) Uani 1 1 d D U . . .
H58 H 0.559496 0.407689 0.679223 0.179 Uiso 1 1 calc R . . . .
C59 C 0.4496(9) 0.4260(10) 0.6921(9) 0.214(7) Uani 1 1 d D U . . .
H59A H 0.425408 0.396683 0.722846 0.321 Uiso 1 1 calc GR . . . .
H59B H 0.432107 0.440669 0.646590 0.321 Uiso 1 1 calc GR . . . .
H59C H 0.436444 0.474281 0.699975 0.321 Uiso 1 1 calc GR . . . .
C60 C 0.5664(11) 0.3042(10) 0.6776(9) 0.211(7) Uani 1 1 d D U . . .
H60A H 0.524408 0.297443 0.667756 0.316 Uiso 1 1 calc GR . . . .
H60B H 0.602568 0.254733 0.711601 0.316 Uiso 1 1 calc GR . . . .
H60C H 0.591390 0.316792 0.637414 0.316 Uiso 1 1 calc GR . . . .
C61 C 0.6779(6) 0.3531(6) 0.8987(4) 0.070(3) Uani 1 1 d . . . . .
H61 H 0.700403 0.377489 0.859773 0.084 Uiso 1 1 calc R . . . .
C62 C 0.6385(6) 0.4126(6) 0.9326(5) 0.087(3) Uani 1 1 d . . . . .
H62A H 0.604981 0.464893 0.899783 0.131 Uiso 1 1 calc GR . . . .
H62B H 0.676335 0.416564 0.953243 0.131 Uiso 1 1 calc GR . . . .
H62C H 0.608931 0.394385 0.966533 0.131 Uiso 1 1 calc GR . . . .
C63 C 0.7454(6) 0.2771(7) 0.9492(5) 0.100(4) Uani 1 1 d . . . . .
H63A H 0.727135 0.261179 0.992763 0.150 Uiso 1 1 calc GR . . . .
H63B H 0.785398 0.289832 0.952651 0.150 Uiso 1 1 calc GR . . . .
H63C H 0.765344 0.233205 0.933509 0.150 Uiso 1 1 calc GR . . . .
C64 C 0.5711(5) 0.5423(6) 0.5619(5) 0.072(3) Uani 1 1 d . . . . .
H64A H 0.563314 0.507746 0.603920 0.108 Uiso 1 1 calc GR . . . .
H64B H 0.527651 0.567073 0.529861 0.108 Uiso 1 1 calc GR . . . .
H64C H 0.576514 0.583908 0.568804 0.108 Uiso 1 1 calc GR . . . .
C65 C 0.6794(7) 0.5555(7) 0.4556(5) 0.090(3) Uani 1 1 d . . . . .
H65A H 0.695252 0.584672 0.471840 0.135 Uiso 1 1 calc GR . . . .
H65B H 0.633337 0.593075 0.425630 0.135 Uiso 1 1 calc GR . . . .
H65C H 0.719429 0.527160 0.431943 0.135 Uiso 1 1 calc GR . . . .
C66 C 0.6337(6) 0.4196(7) 0.4974(6) 0.093(3) Uani 1 1 d . . . . .
H66A H 0.671735 0.397482 0.469393 0.139 Uiso 1 1 calc GR . . . .
H66B H 0.584381 0.454286 0.471766 0.139 Uiso 1 1 calc GR . . . .
H66C H 0.631368 0.376043 0.535201 0.139 Uiso 1 1 calc GR . . . .
C67 C 0.8118(7) 0.2473(7) 0.6101(6) 0.107(4) Uani 1 1 d . . . . .
H67A H 0.788159 0.240134 0.651704 0.160 Uiso 1 1 calc GR . . . .
H67B H 0.862663 0.202401 0.616854 0.160 Uiso 1 1 calc GR . . . .
H67C H 0.781578 0.249690 0.576517 0.160 Uiso 1 1 calc GR . . . .
C68 C 0.9039(5) 0.3186(6) 0.6300(5) 0.083(3) Uani 1 1 d . . . . .
H68A H 0.909705 0.366553 0.617512 0.124 Uiso 1 1 calc GR . . . .
H68B H 0.948776 0.277177 0.620287 0.124 Uiso 1 1 calc GR . . . .
H68C H 0.897895 0.299459 0.677362 0.124 Uiso 1 1 calc GR . . . .
C69 C 0.8439(7) 0.3655(8) 0.4899(6) 0.109(4) Uani 1 1 d . . . . .
H69A H 0.807803 0.365370 0.463556 0.164 Uiso 1 1 calc GR . . . .
H69B H 0.894810 0.324569 0.488743 0.164 Uiso 1 1 calc GR . . . .
H69C H 0.842025 0.417862 0.471560 0.164 Uiso 1 1 calc GR . . . .
C70 C 0.8770(5) 0.5400(6) 0.5651(5) 0.077(3) Uani 1 1 d . . . . .
H70A H 0.897183 0.514668 0.611554 0.116 Uiso 1 1 calc GR . . . .
H70B H 0.913804 0.511517 0.539628 0.116 Uiso 1 1 calc GR . . . .
H70C H 0.830032 0.538138 0.561880 0.116 Uiso 1 1 calc GR . . . .
C71 C 0.9512(6) 0.6471(7) 0.4995(6) 0.107(4) Uani 1 1 d . . . . .
H71A H 0.943540 0.701635 0.476547 0.161 Uiso 1 1 calc GR . . . .
H71B H 0.968724 0.618951 0.468997 0.161 Uiso 1 1 calc GR . . . .
H71C H 0.989050 0.619275 0.537267 0.161 Uiso 1 1 calc GR . . . .
C72 C 0.7830(6) 0.7058(7) 0.4550(5) 0.089(3) Uani 1 1 d . . . . .
H72A H 0.789484 0.669164 0.433875 0.134 Uiso 1 1 calc GR . . . .
H72B H 0.789789 0.750342 0.423148 0.134 Uiso 1 1 calc GR . . . .
H72C H 0.732265 0.726185 0.469713 0.134 Uiso 1 1 calc GR . . . .
C73 C 0.9173(7) 0.7654(8) 0.6074(7) 0.126(5) Uani 1 1 d . . . . .
H73A H 0.939140 0.719422 0.649152 0.189 Uiso 1 1 calc GR . . . .
H73B H 0.909537 0.813315 0.613194 0.189 Uiso 1 1 calc GR . . . .
H73C H 0.951622 0.756284 0.573102 0.189 Uiso 1 1 calc GR . . . .
C74 C 0.7921(8) 0.8573(7) 0.4923(6) 0.130(5) Uani 1 1 d . . . . .
H74A H 0.829892 0.838266 0.462855 0.195 Uiso 1 1 calc GR . . . .
H74B H 0.786467 0.907862 0.490724 0.195 Uiso 1 1 calc GR . . . .
H74C H 0.743698 0.865186 0.477988 0.195 Uiso 1 1 calc GR . . . .
C75 C 0.7531(6) 0.8315(6) 0.6322(6) 0.094(4) Uani 1 1 d . . . . .
H75A H 0.706182 0.830182 0.627701 0.141 Uiso 1 1 calc GR . . . .
H75B H 0.743190 0.887014 0.616085 0.141 Uiso 1 1 calc GR . . . .
H75C H 0.772903 0.804801 0.678786 0.141 Uiso 1 1 calc GR . . . .
C76 C 0.5753(6) 0.8376(6) 0.5664(5) 0.083(3) Uani 1 1 d . . . . .
H76A H 0.572539 0.827067 0.613721 0.124 Uiso 1 1 calc GR . . . .
H76B H 0.573054 0.889817 0.543131 0.124 Uiso 1 1 calc GR . . . .
H76C H 0.622801 0.796310 0.559529 0.124 Uiso 1 1 calc GR . . . .
C77 C 0.5246(7) 0.8070(7) 0.4576(5) 0.097(4) Uani 1 1 d . . . . .
H77A H 0.560821 0.750172 0.472691 0.145 Uiso 1 1 calc GR . . . .
H77B H 0.548648 0.838098 0.429378 0.145 Uiso 1 1 calc GR . . . .
H77C H 0.481026 0.817680 0.432339 0.145 Uiso 1 1 calc GR . . . .
C78 C 0.4141(7) 0.9444(6) 0.5025(6) 0.105(4) Uani 1 1 d . . . . .
H78A H 0.373351 0.950167 0.476995 0.158 Uiso 1 1 calc GR . . . .
H78B H 0.434480 0.979373 0.474376 0.158 Uiso 1 1 calc GR . . . .
H78C H 0.394286 0.959155 0.540551 0.158 Uiso 1 1 calc GR . . . .
C79 C 0.3000(6) 0.8504(7) 0.6147(6) 0.109(4) Uani 1 1 d . . . . .
H79A H 0.307413 0.832483 0.662802 0.163 Uiso 1 1 calc GR . . . .
H79B H 0.251726 0.856261 0.602560 0.163 Uiso 1 1 calc GR . . . .
H79C H 0.300007 0.901754 0.593697 0.163 Uiso 1 1 calc GR . . . .
C80 C 0.3525(7) 0.7965(8) 0.4951(6) 0.117(4) Uani 1 1 d . . . . .
H80A H 0.350532 0.847445 0.466447 0.175 Uiso 1 1 calc GR . . . .
H80B H 0.302827 0.800130 0.492345 0.175 Uiso 1 1 calc GR . . . .
H80C H 0.389706 0.754249 0.480765 0.175 Uiso 1 1 calc GR . . . .
C81 C 0.3832(6) 0.6718(6) 0.6344(5) 0.087(3) Uani 1 1 d . . . . .
H81A H 0.425627 0.629918 0.623031 0.130 Uiso 1 1 calc GR . . . .
H81B H 0.335932 0.674551 0.623631 0.130 Uiso 1 1 calc GR . . . .
H81C H 0.389011 0.659571 0.681836 0.130 Uiso 1 1 calc GR . . . .
O4 O 0.0517(6) 0.9795(7) 0.7284(6) 0.180(4) Uani 1 1 d D U . . .
O5 O -0.0943(6) 0.9506(7) 0.7332(6) 0.195(4) Uani 1 1 d D U . . .
O6 O 0.0735(6) 0.8086(7) 0.7426(6) 0.184(4) Uani 1 1 d D U . . .
O7 O 0.0190(8) 0.8668(9) 0.8652(6) 0.241(6) Uani 1 1 d D U . . .
C82 C 0.1260(10) 0.9499(10) 0.7046(14) 0.260(12) Uani 1 1 d D U . . .
H82A H 0.126095 0.933387 0.667679 0.312 Uiso 1 1 calc R . . . .
H82B H 0.164346 0.904146 0.740401 0.312 Uiso 1 1 calc R . . . .
C83 C 0.1406(11) 1.0233(13) 0.6808(16) 0.318(16) Uani 1 1 d D U . . .
H83A H 0.147042 1.039843 0.632878 0.381 Uiso 1 1 calc R . . . .
H83B H 0.187092 1.009486 0.704772 0.381 Uiso 1 1 calc R . . . .
C84 C 0.0705(12) 1.0928(9) 0.6951(15) 0.306(15) Uani 1 1 d D U . . .
H84A H 0.044954 1.138712 0.653290 0.367 Uiso 1 1 calc R . . . .
H84B H 0.086664 1.110789 0.723878 0.367 Uiso 1 1 calc R . . . .
C85 C 0.0158(10) 1.0582(10) 0.7306(12) 0.224(7) Uani 1 1 d D U . . .
H85A H 0.011799 1.055350 0.776805 0.269 Uiso 1 1 calc R . . . .
H85B H -0.035224 1.091062 0.706714 0.269 Uiso 1 1 calc R . . . .
C86 C -0.1384(10) 1.0348(8) 0.6940(11) 0.236(7) Uani 1 1 d D U . . .
H86A H -0.122287 1.048829 0.648805 0.283 Uiso 1 1 calc R . . . .
H86B H -0.135062 1.068024 0.715134 0.283 Uiso 1 1 calc R . . . .
C87 C -0.2209(9) 1.0438(10) 0.6936(13) 0.260(7) Uani 1 1 d D U . . .
H87A H -0.251269 1.071118 0.723129 0.313 Uiso 1 1 calc R . . . .
H87B H -0.246838 1.074906 0.648369 0.313 Uiso 1 1 calc R . . . .
C88 C -0.2095(11) 0.9555(12) 0.7193(14) 0.269(8) Uani 1 1 d D U . . .
H88A H -0.235794 0.949764 0.687730 0.323 Uiso 1 1 calc R . . . .
H88B H -0.229510 0.941915 0.762865 0.323 Uiso 1 1 calc R . . . .
C89 C -0.1209(11) 0.8994(9) 0.7252(13) 0.249(7) Uani 1 1 d D U . . .
H89A H -0.104239 0.848750 0.764018 0.299 Uiso 1 1 calc R . . . .
H89B H -0.104470 0.887917 0.684693 0.299 Uiso 1 1 calc R . . . .
C90 C 0.0501(11) 0.8094(15) 0.6822(10) 0.273(12) Uani 1 1 d D U . . .
H90A H 0.032373 0.861910 0.645321 0.328 Uiso 1 1 calc R . . . .
H90B H 0.011730 0.791098 0.688305 0.328 Uiso 1 1 calc R . . . .
C91 C 0.1302(12) 0.7460(16) 0.6747(9) 0.295(15) Uani 1 1 d D U . . .
H91A H 0.152273 0.771348 0.636680 0.354 Uiso 1 1 calc R . . . .
H91B H 0.126553 0.703396 0.667010 0.354 Uiso 1 1 calc R . . . .
C92 C 0.1812(9) 0.7099(15) 0.7408(10) 0.290(14) Uani 1 1 d D U . . .
H92A H 0.217754 0.730705 0.733665 0.348 Uiso 1 1 calc R . . . .
H92B H 0.209527 0.651097 0.756055 0.348 Uiso 1 1 calc R . . . .
C93 C 0.1264(11) 0.7358(10) 0.7936(7) 0.223(7) Uani 1 1 d D U . . .
H93A H 0.105367 0.699157 0.817197 0.267 Uiso 1 1 calc R . . . .
H93B H 0.148843 0.745118 0.825275 0.267 Uiso 1 1 calc R . . . .
C94 C 0.0794(12) 0.8716(18) 0.8914(10) 0.267(12) Uani 1 1 d D U . . .
H94A H 0.074905 0.925662 0.872488 0.321 Uiso 1 1 calc R . . . .
H94B H 0.130446 0.831690 0.887339 0.321 Uiso 1 1 calc R . . . .
C95 C 0.0549(10) 0.8495(13) 0.9636(8) 0.233(8) Uani 1 1 d D U . . .
H95A H 0.097102 0.800376 0.993695 0.280 Uiso 1 1 calc R . . . .
H95B H 0.042417 0.892996 0.979079 0.280 Uiso 1 1 calc R . . . .
C96 C -0.0149(12) 0.8363(14) 0.9651(8) 0.240(8) Uani 1 1 d D U . . .
H96A H -0.051841 0.862324 0.992535 0.288 Uiso 1 1 calc R . . . .
H96B H 0.000809 0.778633 0.984899 0.288 Uiso 1 1 calc R . . . .
C97 C -0.0526(9) 0.8728(14) 0.8922(9) 0.221(8) Uani 1 1 d D U . . .
H97A H -0.069158 0.839016 0.883105 0.265 Uiso 1 1 calc R . . . .
H97B H -0.093786 0.928286 0.879285 0.265 Uiso 1 1 calc R . . . .
Li3I Li 0.0125(8) 0.9023(9) 0.7674(7) 0.198(4) Uani 1 1 d D U . . .

loop_
_atom_site_aniso_label
_atom_site_aniso_U_11
_atom_site_aniso_U_22
_atom_site_aniso_U_33
_atom_site_aniso_U_23
_atom_site_aniso_U_13
_atom_site_aniso_U_12
Dy1 0.0517(3) 0.0504(3) 0.0491(3) -0.0173(2) 0.01000(19) -0.0245(2)
Dy2 0.0550(3) 0.0558(3) 0.0546(3) -0.0141(2) 0.0052(2) -0.0307(2)
Dy3 0.0513(3) 0.0504(3) 0.0490(3) -0.0152(2) 0.00311(19) -0.0208(2)
Cl1 0.0500(12) 0.0473(11) 0.0389(11) -0.0129(9) 0.0054(9) -0.0239(10)
Si1 0.0717(17) 0.0792(19) 0.0534(16) -0.0283(14) 0.0068(13) -0.0456(16)
Si2 0.0695(18) 0.0720(18) 0.074(2) -0.0400(16) 0.0213(15) -0.0333(15)
Si3 0.0644(17) 0.086(2) 0.0617(18) -0.0209(16) 0.0205(14) -0.0414(16)
Si4 0.091(2) 0.078(2) 0.082(2) -0.0119(17) 0.0067(17) -0.0592(19)
Si5 0.0775(19) 0.0501(15) 0.0575(17) -0.0089(13) -0.0056(14) -0.0198(14)
Si6 0.0551(16) 0.0738(19) 0.074(2) -0.0249(16) -0.0108(14) -0.0177(15)
O1 0.049(3) 0.049(3) 0.048(3) -0.012(3) -0.004(3) -0.024(3)
O2 0.046(3) 0.065(4) 0.051(4) -0.029(3) 0.007(3) -0.027(3)
O3 0.049(3) 0.051(3) 0.045(3) -0.015(3) 0.020(3) -0.022(3)
N1 0.063(5) 0.044(4) 0.053(5) -0.011(4) 0.014(4) -0.022(4)
N2 0.044(4) 0.061(5) 0.052(5) -0.015(4) -0.003(3) -0.016(4)
N3 0.065(5) 0.065(5) 0.063(5) -0.022(4) -0.005(4) -0.033(4)
N4 0.064(5) 0.051(4) 0.049(5) -0.019(4) 0.008(4) -0.021(4)
N5 0.044(4) 0.075(5) 0.046(4) -0.025(4) 0.013(3) -0.026(4)
N6 0.067(5) 0.052(5) 0.040(4) -0.009(3) 0.008(3) -0.036(4)
N7 0.056(4) 0.053(4) 0.052(4) -0.025(4) 0.017(3) -0.029(4)
N8 0.069(5) 0.056(4) 0.062(5) -0.011(4) 0.013(4) -0.045(4)
N9 0.044(4) 0.046(4) 0.062(5) -0.017(4) -0.007(3) -0.005(3)
C1 0.050(5) 0.045(5) 0.046(5) -0.011(4) -0.004(4) -0.012(4)
C2 0.061(6) 0.066(6) 0.053(6) -0.016(5) 0.004(5) -0.023(5)
C3 0.077(7) 0.045(6) 0.063(7) -0.016(5) 0.009(6) -0.008(5)
C4 0.096(9) 0.052(7) 0.089(9) 0.001(6) 0.002(7) 0.000(7)
C5 0.153(15) 0.052(8) 0.131(13) -0.009(8) 0.028(11) -0.031(9)
C6 0.144(12) 0.055(8) 0.110(11) -0.029(7) 0.022(9) -0.049(8)
C7 0.102(8) 0.066(7) 0.076(7) -0.032(6) 0.029(6) -0.049(7)
C8 0.065(6) 0.040(5) 0.063(6) -0.016(5) 0.019(5) -0.012(5)
C9 0.048(5) 0.067(6) 0.039(5) -0.017(5) 0.001(4) -0.025(5)
C10 0.070(7) 0.079(7) 0.062(7) -0.007(6) -0.007(6) -0.031(6)
C11 0.055(7) 0.118(10) 0.077(8) -0.029(7) 0.000(6) -0.028(7)
C12 0.057(8) 0.197(16) 0.114(12) -0.032(11) -0.009(8) -0.037(9)
C13 0.074(10) 0.193(16) 0.109(12) 0.002(11) -0.036(9) -0.038(10)
C14 0.088(9) 0.165(13) 0.070(8) -0.015(8) -0.015(7) -0.051(9)
C15 0.065(7) 0.090(8) 0.067(7) -0.012(6) -0.003(6) -0.031(6)
C16 0.059(7) 0.137(12) 0.096(10) -0.035(9) 0.008(7) -0.014(8)
C17 0.116(12) 0.197(18) 0.146(15) -0.068(13) 0.034(11) -0.045(13)
C18 0.147(15) 0.27(2) 0.104(12) -0.008(13) 0.010(11) -0.114(16)
C19 0.099(9) 0.074(7) 0.056(7) -0.006(6) -0.020(6) -0.033(7)
C20 0.158(13) 0.114(10) 0.077(9) -0.034(8) -0.006(8) -0.057(10)
C21 0.095(9) 0.116(11) 0.133(12) -0.053(9) 0.032(8) -0.044(8)
C22 0.089(7) 0.052(5) 0.040(5) -0.017(4) 0.000(5) -0.042(5)
C23 0.096(8) 0.083(7) 0.066(7) -0.041(6) 0.010(6) -0.047(7)
C24 0.140(11) 0.095(8) 0.057(7) -0.020(6) -0.006(7) -0.079(9)
C25 0.159(13) 0.120(12) 0.107(11) -0.034(9) -0.029(10) -0.088(11)
C26 0.20(2) 0.145(15) 0.120(13) -0.014(8) -0.063(12) -0.112(15)
C27 0.099(10) 0.140(13) 0.150(14) -0.018(9) -0.048(9) -0.074(10)
C28 0.092(9) 0.106(9) 0.097(9) -0.025(7) -0.017(7) -0.059(8)
C29 0.091(8) 0.075(7) 0.049(6) -0.008(5) -0.010(6) -0.048(7)
C30 0.081(7) 0.059(6) 0.036(5) -0.017(4) 0.009(5) -0.038(5)
C31 0.087(7) 0.056(6) 0.062(7) -0.033(5) 0.010(6) -0.018(5)
C32 0.086(7) 0.073(7) 0.057(7) -0.032(6) 0.021(6) -0.027(6)
C33 0.149(11) 0.095(9) 0.059(7) -0.027(7) 0.022(7) -0.059(9)
C34 0.236(17) 0.099(10) 0.085(6) -0.062(7) 0.041(9) -0.051(11)
C35 0.274(19) 0.084(8) 0.093(7) -0.053(6) 0.051(9) -0.042(10)
C36 0.196(13) 0.079(8) 0.081(6) -0.045(5) 0.030(7) -0.037(8)
C37 0.094(8) 0.077(7) 0.056(6) -0.029(6) 0.026(6) -0.042(7)
C38 0.095(9) 0.096(9) 0.133(12) -0.022(8) 0.017(8) -0.046(8)
C39 0.095(8) 0.101(9) 0.074(8) -0.030(7) 0.011(6) -0.047(7)
C40 0.274(16) 0.083(9) 0.083(6) -0.047(6) 0.042(8) -0.049(9)
C41 0.305(19) 0.111(12) 0.170(17) -0.016(12) 0.046(14) -0.088(13)
C42 0.322(18) 0.170(17) 0.111(12) -0.037(11) -0.015(11) -0.075(14)
C43 0.039(5) 0.069(6) 0.046(5) -0.010(5) 0.001(4) -0.028(5)
C44 0.055(6) 0.066(6) 0.061(6) -0.010(5) 0.012(5) -0.030(5)
C45 0.048(6) 0.108(8) 0.049(6) -0.025(6) 0.009(5) -0.036(6)
C46 0.063(7) 0.126(11) 0.075(8) -0.037(8) 0.015(6) -0.040(7)
C47 0.050(7) 0.151(13) 0.085(9) -0.065(9) 0.012(6) -0.022(8)
C48 0.063(8) 0.129(12) 0.106(11) -0.069(10) 0.001(7) -0.015(8)
C49 0.057(6) 0.111(9) 0.072(7) -0.053(7) 0.017(6) -0.022(6)
C50 0.051(6) 0.088(7) 0.048(6) -0.031(5) 0.007(5) -0.025(6)
C51 0.053(5) 0.056(6) 0.038(5) -0.007(4) 0.008(4) -0.033(5)
C52 0.071(6) 0.056(6) 0.058(6) -0.013(5) 0.016(5) -0.040(5)
C53 0.180(9) 0.142(8) 0.112(6) -0.036(6) 0.027(6) -0.139(7)
C54 0.193(14) 0.140(11) 0.103(10) -0.036(9) 0.019(10) -0.141(11)
C55 0.166(12) 0.081(8) 0.067(8) -0.020(6) 0.027(8) -0.085(9)
C56 0.102(8) 0.068(7) 0.052(6) -0.007(5) 0.022(6) -0.040(6)
C57 0.071(6) 0.061(6) 0.049(6) -0.015(5) 0.021(5) -0.035(5)
C58 0.201(8) 0.165(7) 0.118(6) -0.032(5) 0.014(6) -0.129(6)
C59 0.211(8) 0.233(13) 0.163(12) -0.027(11) -0.019(9) -0.107(8)
C60 0.299(14) 0.236(12) 0.150(11) -0.091(9) 0.021(11) -0.151(11)
C61 0.087(7) 0.072(7) 0.041(6) -0.005(5) 0.010(5) -0.043(6)
C62 0.093(8) 0.068(7) 0.088(8) -0.015(6) -0.016(7) -0.033(6)
C63 0.080(8) 0.111(9) 0.074(8) -0.020(7) 0.005(6) -0.030(7)
C64 0.066(6) 0.088(7) 0.060(6) -0.019(5) -0.007(5) -0.039(6)
C65 0.117(9) 0.111(9) 0.055(7) -0.028(6) 0.008(6) -0.065(8)
C66 0.097(8) 0.111(9) 0.096(9) -0.052(7) 0.002(7) -0.057(7)
C67 0.113(10) 0.088(8) 0.130(11) -0.063(8) 0.031(8) -0.043(8)
C68 0.068(7) 0.071(7) 0.098(8) -0.039(6) 0.031(6) -0.024(6)
C69 0.101(9) 0.146(11) 0.098(9) -0.075(9) 0.047(7) -0.056(9)
C70 0.069(6) 0.088(7) 0.075(7) -0.042(6) 0.029(5) -0.034(6)
C71 0.109(9) 0.126(10) 0.099(9) -0.047(8) 0.055(8) -0.070(8)
C72 0.095(8) 0.107(9) 0.064(7) -0.022(6) 0.015(6) -0.055(7)
C73 0.106(10) 0.151(12) 0.159(13) -0.056(10) 0.007(9) -0.091(10)
C74 0.202(15) 0.083(9) 0.095(10) -0.005(7) 0.033(10) -0.086(10)
C75 0.110(9) 0.070(7) 0.101(9) -0.015(6) -0.002(7) -0.052(7)
C76 0.108(8) 0.055(6) 0.070(7) -0.010(5) 0.020(6) -0.039(6)
C77 0.112(9) 0.103(9) 0.051(7) -0.020(6) 0.006(6) -0.040(8)
C78 0.100(9) 0.057(7) 0.110(10) -0.001(6) -0.010(7) -0.019(6)
C79 0.053(6) 0.101(9) 0.135(11) -0.043(8) -0.007(7) -0.007(6)
C80 0.119(10) 0.135(11) 0.080(9) -0.010(8) -0.029(7) -0.064(9)
C81 0.070(7) 0.105(9) 0.079(8) -0.028(7) -0.002(6) -0.039(6)
O4 0.161(7) 0.186(6) 0.192(8) -0.085(6) 0.010(6) -0.070(5)
O5 0.205(6) 0.191(7) 0.206(8) -0.074(6) 0.022(6) -0.108(5)
O6 0.184(7) 0.198(6) 0.177(7) -0.075(5) -0.003(5) -0.089(5)
O7 0.273(15) 0.304(17) 0.203(7) -0.132(9) 0.041(8) -0.155(15)
C82 0.215(13) 0.215(16) 0.34(3) -0.12(2) 0.100(17) -0.099(13)
C83 0.20(2) 0.205(17) 0.50(4) -0.11(3) 0.08(2) -0.087(15)
C84 0.194(17) 0.152(13) 0.45(4) -0.044(18) 0.05(2) -0.049(13)
C85 0.229(10) 0.200(8) 0.254(12) -0.109(8) 0.048(8) -0.097(7)
C86 0.234(8) 0.204(7) 0.253(11) -0.060(7) 0.001(8) -0.107(6)
C87 0.241(8) 0.254(8) 0.282(12) -0.079(8) 0.005(8) -0.127(6)
C88 0.258(8) 0.270(9) 0.306(13) -0.096(8) 0.005(8) -0.150(7)
C89 0.261(9) 0.239(8) 0.291(12) -0.098(8) 0.004(7) -0.147(7)
C90 0.244(18) 0.30(3) 0.249(14) -0.164(16) -0.041(13) -0.055(16)
C91 0.27(2) 0.31(3) 0.241(16) -0.15(2) -0.025(14) -0.042(17)
C92 0.221(16) 0.33(3) 0.219(14) -0.108(17) -0.012(10) -0.040(13)
C93 0.213(10) 0.213(9) 0.202(8) -0.068(7) -0.005(7) -0.074(6)
C94 0.285(19) 0.35(3) 0.199(13) -0.096(19) 0.014(13) -0.18(2)
C95 0.197(14) 0.22(2) 0.181(11) -0.025(16) -0.030(12) -0.055(14)
C96 0.243(11) 0.248(12) 0.207(8) -0.082(8) 0.018(7) -0.102(9)
C97 0.267(16) 0.23(2) 0.204(10) -0.088(15) 0.024(9) -0.137(16)
Li3I 0.207(8) 0.213(9) 0.198(8) -0.093(9) 0.023(8) -0.105(7)

loop_
_atom_type_symbol
_atom_type_description
_atom_type_scat_dispersion_real
_atom_type_scat_dispersion_imag
_atom_type_scat_source
C C 0.0033 0.0016 'International Tables Vol C Tables 4.2.6.8 and 6.1.1.4'
H H 0.0000 0.0000 'International Tables Vol C Tables 4.2.6.8 and 6.1.1.4'
Cl Cl 0.1484 0.1585 'International Tables Vol C Tables 4.2.6.8 and 6.1.1.4'
Dy Dy -0.1892 4.4098 'International Tables Vol C Tables 4.2.6.8 and 6.1.1.4'
Li Li -0.0003 0.0001 'International Tables Vol C Tables 4.2.6.8 and 6.1.1.4'
N N 0.0061 0.0033 'International Tables Vol C Tables 4.2.6.8 and 6.1.1.4'
O O 0.0106 0.0060 'International Tables Vol C Tables 4.2.6.8 and 6.1.1.4'
Si Si 0.0817 0.0704 'International Tables Vol C Tables 4.2.6.8 and 6.1.1.4'

loop_
_geom_angle_atom_site_label_1
_geom_angle_atom_site_label_2
_geom_angle_atom_site_label_3
_geom_angle
_geom_angle_site_symmetry_1
_geom_angle_site_symmetry_3
_geom_angle_publ_flag
Cl1 Dy1 Si1 77.83(6) . . ?
O1 Dy1 Cl1 67.61(13) . . ?
O1 Dy1 Si1 130.35(14) . . ?
O1 Dy1 O3 92.86(19) . . ?
O1 Dy1 N1 67.8(2) . . ?
O1 Dy1 N6 120.2(2) . . ?
O1 Dy1 C51 107.5(2) . . ?
O3 Dy1 Cl1 67.00(13) . . ?
O3 Dy1 Si1 105.50(14) . . ?
O3 Dy1 N1 119.5(2) . . ?
O3 Dy1 N6 54.3(2) . . ?
O3 Dy1 C51 27.6(2) . . ?
N1 Dy1 Cl1 135.20(18) . . ?
N1 Dy1 Si1 131.27(18) . . ?
N1 Dy1 N6 86.1(2) . . ?
N1 Dy1 C51 102.8(2) . . ?
N6 Dy1 Cl1 120.53(17) . . ?
N6 Dy1 Si1 107.67(16) . . ?
N6 Dy1 C51 26.8(2) . . ?
N7 Dy1 Cl1 93.48(17) . . ?
N7 Dy1 Si1 27.95(18) . . ?
N7 Dy1 O1 119.3(2) . . ?
N7 Dy1 O3 133.4(2) . . ?
N7 Dy1 N1 104.4(2) . . ?
N7 Dy1 N6 119.0(2) . . ?
N7 Dy1 C51 132.0(2) . . ?
C51 Dy1 Cl1 94.33(17) . . ?
C51 Dy1 Si1 109.71(17) . . ?
Cl1 Dy2 Si3 76.30(6) . . ?
O1 Dy2 Cl1 67.28(13) . . ?
O1 Dy2 Si3 105.30(14) . . ?
O1 Dy2 N2 53.1(2) . . ?
O1 Dy2 N3 120.8(2) . . ?
O1 Dy2 C9 26.6(2) . . ?
O2 Dy2 Cl1 67.32(14) . . ?
O2 Dy2 Si3 129.39(14) . . ?
O2 Dy2 O1 92.07(19) . . ?
O2 Dy2 N2 119.8(2) . . ?
O2 Dy2 N3 68.3(2) . . ?
O2 Dy2 C9 106.7(2) . . ?
N2 Dy2 Cl1 119.52(17) . . ?
N2 Dy2 Si3 108.26(16) . . ?
N2 Dy2 C9 26.5(2) . . ?
N3 Dy2 Cl1 135.13(19) . . ?
N3 Dy2 Si3 130.88(19) . . ?
N3 Dy2 N2 88.3(2) . . ?
N3 Dy2 C9 104.9(2) . . ?
N8 Dy2 Cl1 91.28(18) . . ?
N8 Dy2 Si3 28.56(19) . . ?
N8 Dy2 O1 133.9(2) . . ?
N8 Dy2 O2 117.6(2) . . ?
N8 Dy2 N2 121.6(2) . . ?
N8 Dy2 N3 103.5(3) . . ?
N8 Dy2 C9 133.6(2) . . ?
C9 Dy2 Cl1 93.63(17) . . ?
C9 Dy2 Si3 109.63(17) . . ?
Cl1 Dy3 Si5 77.26(6) . . ?
O2 Dy3 Cl1 66.01(14) . . ?
O2 Dy3 Si5 106.22(14) . . ?
O2 Dy3 N4 54.0(2) . . ?
O2 Dy3 N5 120.5(2) . . ?
O2 Dy3 C30 27.4(2) . . ?
O3 Dy3 Cl1 66.81(13) . . ?
O3 Dy3 Si5 128.15(14) . . ?
O3 Dy3 O2 92.25(19) . . ?
O3 Dy3 N4 121.2(2) . . ?
O3 Dy3 N5 67.9(2) . . ?
O3 Dy3 C30 107.8(2) . . ?
N4 Dy3 Cl1 119.14(18) . . ?
N4 Dy3 Si5 108.50(16) . . ?
N4 Dy3 C30 26.6(2) . . ?
N5 Dy3 Cl1 134.52(18) . . ?
N5 Dy3 Si5 130.64(17) . . ?
N5 Dy3 N4 88.4(2) . . ?
N5 Dy3 C30 104.7(2) . . ?
N9 Dy3 Cl1 92.63(18) . . ?
N9 Dy3 Si5 27.87(19) . . ?
N9 Dy3 O2 134.1(2) . . ?
N9 Dy3 O3 117.0(2) . . ?
N9 Dy3 N4 120.7(2) . . ?
N9 Dy3 N5 103.7(2) . . ?
N9 Dy3 C30 133.2(2) . . ?
C30 Dy3 Cl1 93.1(2) . . ?
C30 Dy3 Si5 110.35(17) . . ?
Dy1 Cl1 Dy3 91.14(5) . . ?
Dy2 Cl1 Dy1 91.37(5) . . ?
Dy2 Cl1 Dy3 91.72(6) . . ?
N7 Si1 Dy1 37.6(2) . . ?
N7 Si1 C64 109.3(4) . . ?
N7 Si1 C65 112.7(4) . . ?
N7 Si1 C66 113.7(4) . . ?
C64 Si1 Dy1 72.8(3) . . ?
C64 Si1 C65 105.9(5) . . ?
C64 Si1 C66 105.1(4) . . ?
C65 Si1 Dy1 115.5(3) . . ?
C65 Si1 C66 109.6(5) . . ?
C66 Si1 Dy1 133.6(4) . . ?
N7 Si2 C67 112.0(4) . . ?
N7 Si2 C68 113.3(4) . . ?
N7 Si2 C69 113.5(5) . . ?
C67 Si2 C68 105.7(5) . . ?
C67 Si2 C69 107.0(5) . . ?
C68 Si2 C69 104.7(5) . . ?
N8 Si3 Dy2 38.0(2) . . ?
N8 Si3 C70 109.8(4) . . ?
N8 Si3 C71 112.5(4) . . ?
N8 Si3 C72 113.3(4) . . ?
C70 Si3 Dy2 72.9(3) . . ?
C71 Si3 Dy2 132.6(4) . . ?
C71 Si3 C70 105.3(5) . . ?
C71 Si3 C72 108.8(5) . . ?
C72 Si3 Dy2 117.1(3) . . ?
C72 Si3 C70 106.7(5) . . ?
N8 Si4 C73 113.0(5) . . ?
N8 Si4 C74 113.6(5) . . ?
N8 Si4 C75 111.8(4) . . ?
C73 Si4 C74 108.1(6) . . ?
C73 Si4 C75 106.5(6) . . ?
C75 Si4 C74 103.1(5) . . ?
N9 Si5 Dy3 37.5(2) . . ?
N9 Si5 C76 108.8(4) . . ?
N9 Si5 C77 113.2(4) . . ?
N9 Si5 C78 114.1(5) . . ?
C76 Si5 Dy3 72.4(3) . . ?
C77 Si5 Dy3 116.5(3) . . ?
C77 Si5 C76 106.2(5) . . ?
C78 Si5 Dy3 133.7(4) . . ?
C78 Si5 C76 105.3(5) . . ?
C78 Si5 C77 108.7(5) . . ?
N9 Si6 C79 111.1(4) . . ?
N9 Si6 C80 113.3(5) . . ?
N9 Si6 C81 112.8(4) . . ?
C80 Si6 C79 107.9(6) . . ?
C81 Si6 C79 106.8(5) . . ?
C81 Si6 C80 104.5(5) . . ?
Dy1 O1 Dy2 132.9(2) . . ?
C9 O1 Dy1 124.2(5) . . ?
C9 O1 Dy2 102.8(5) . . ?
Dy2 O2 Dy3 133.9(2) . . ?
C30 O2 Dy2 125.6(5) . . ?
C30 O2 Dy3 100.4(5) . . ?
Dy3 O3 Dy1 133.9(2) . . ?
C51 O3 Dy1 100.1(5) . . ?
C51 O3 Dy3 126.0(5) . . ?
C1 N1 Dy1 119.0(5) . . ?
C8 N1 Dy1 135.0(6) . . ?
C8 N1 C1 105.1(7) . . ?
C9 N2 Dy2 90.8(5) . . ?
C9 N2 C10 121.4(7) . . ?
C10 N2 Dy2 147.7(5) . . ?
C22 N3 Dy2 118.9(5) . . ?
C22 N3 C29 103.7(8) . . ?
C29 N3 Dy2 136.9(7) . . ?
C30 N4 Dy3 91.2(5) . . ?
C30 N4 C31 120.3(7) . . ?
C31 N4 Dy3 148.3(6) . . ?
C43 N5 Dy3 117.2(5) . . ?
C50 N5 Dy3 135.5(7) . . ?
C50 N5 C43 106.8(7) . . ?
C51 N6 Dy1 91.6(5) . . ?
C51 N6 C52 121.3(7) . . ?
C52 N6 Dy1 146.6(5) . . ?
Si1 N7 Dy1 114.4(3) . . ?
Si1 N7 Si2 119.5(4) . . ?
Si2 N7 Dy1 126.0(4) . . ?
Si3 N8 Dy2 113.5(3) . . ?
Si4 N8 Dy2 126.4(4) . . ?
Si4 N8 Si3 120.1(4) . . ?
Si5 N9 Dy3 114.7(3) . . ?
Si5 N9 Si6 119.2(4) . . ?
Si6 N9 Dy3 126.1(4) . . ?
N1 C1 C9 113.6(7) . . ?
C2 C1 N1 111.1(8) . . ?
C2 C1 C9 135.3(9) . . ?
C1 C2 H2 126.1 . . ?
C1 C2 C3 107.7(9) . . ?
C3 C2 H2 126.1 . . ?
C2 C3 C4 135.9(11) . . ?
C2 C3 C8 106.7(8) . . ?
C4 C3 C8 117.4(11) . . ?
C3 C4 H4 120.3 . . ?
C5 C4 C3 119.3(12) . . ?
C5 C4 H4 120.3 . . ?
C4 C5 H5 119.0 . . ?
C4 C5 C6 121.9(12) . . ?
C6 C5 H5 119.0 . . ?
C5 C6 H6 119.3 . . ?
C5 C6 C7 121.4(13) . . ?
C7 C6 H6 119.3 . . ?
C6 C7 H7 121.2 . . ?
C6 C7 C8 117.5(11) . . ?
C8 C7 H7 121.2 . . ?
N1 C8 C3 109.3(9) . . ?
C7 C8 N1 128.3(9) . . ?
C7 C8 C3 122.4(9) . . ?
O1 C9 Dy2 50.5(4) . . ?
O1 C9 C1 114.7(7) . . ?
N2 C9 Dy2 62.7(5) . . ?
N2 C9 O1 113.1(8) . . ?
N2 C9 C1 132.1(8) . . ?
C1 C9 Dy2 165.1(6) . . ?
C11 C10 N2 120.3(6) . . ?
C11 C10 C15 120.0 . . ?
C15 C10 N2 119.7(6) . . ?
C10 C11 C16 121.1(7) . . ?
C12 C11 C10 120.0 . . ?
C12 C11 C16 118.9(7) . . ?
C11 C12 H12 120.0 . . ?
C11 C12 C13 120.0 . . ?
C13 C12 H12 120.0 . . ?
C12 C13 H13 120.0 . . ?
C12 C13 C14 120.0 . . ?
C14 C13 H13 120.0 . . ?
C13 C14 H14 120.0 . . ?
C13 C14 C15 120.0 . . ?
C15 C14 H14 120.0 . . ?
C10 C15 C19 122.1(7) . . ?
C14 C15 C10 120.0 . . ?
C14 C15 C19 117.9(7) . . ?
C11 C16 H16 106.7 . . ?
C17 C16 C11 114.9(11) . . ?
C17 C16 H16 106.7 . . ?
C18 C16 C11 108.8(13) . . ?
C18 C16 H16 106.7 . . ?
C18 C16 C17 112.4(12) . . ?
C16 C17 H17A 109.5 . . ?
C16 C17 H17B 109.5 . . ?
C16 C17 H17C 109.5 . . ?
H17A C17 H17B 109.5 . . ?
H17A C17 H17C 109.5 . . ?
H17B C17 H17C 109.5 . . ?
C16 C18 H18A 109.5 . . ?
C16 C18 H18B 109.5 . . ?
C16 C18 H18C 109.5 . . ?
H18A C18 H18B 109.5 . . ?
H18A C18 H18C 109.5 . . ?
H18B C18 H18C 109.5 . . ?
C15 C19 H19 106.5 . . ?
C15 C19 C20 114.9(9) . . ?
C15 C19 C21 112.1(9) . . ?
C20 C19 H19 106.5 . . ?
C21 C19 H19 106.5 . . ?
C21 C19 C20 109.7(10) . . ?
C19 C20 H20A 109.5 . . ?
C19 C20 H20B 109.5 . . ?
C19 C20 H20C 109.5 . . ?
H20A C20 H20B 109.5 . . ?
H20A C20 H20C 109.5 . . ?
H20B C20 H20C 109.5 . . ?
C19 C21 H21A 109.5 . . ?
C19 C21 H21B 109.5 . . ?
C19 C21 H21C 109.5 . . ?
H21A C21 H21B 109.5 . . ?
H21A C21 H21C 109.5 . . ?
H21B C21 H21C 109.5 . . ?
N3 C22 C30 115.5(7) . . ?
C23 C22 N3 113.4(8) . . ?
C23 C22 C30 131.1(10) . . ?
C22 C23 H23 127.8 . . ?
C22 C23 C24 104.4(10) . . ?
C24 C23 H23 127.8 . . ?
C23 C24 C25 133.7(13) . . ?
C29 C24 C23 108.6(9) . . ?
C29 C24 C25 117.6(13) . . ?
C24 C25 H25 118.7 . . ?
C26 C25 C24 122.6(17) . . ?
C26 C25 H25 118.7 . . ?
C25 C26 H26 121.4 . . ?
C25 C26 C27 117.2(15) . . ?
C27 C26 H26 121.4 . . ?
C26 C27 H27 117.3 . . ?
C26 C27 C28 125.3(14) . . ?
C28 C27 H27 117.3 . . ?
C27 C28 H28 123.3 . . ?
C29 C28 C27 113.5(13) . . ?
C29 C28 H28 123.3 . . ?
C24 C29 N3 109.8(10) . . ?
C24 C29 C28 123.7(11) . . ?
C28 C29 N3 126.4(11) . . ?
O2 C30 Dy3 52.1(4) . . ?
O2 C30 C22 111.3(8) . . ?
N4 C30 Dy3 62.2(5) . . ?
N4 C30 O2 114.3(8) . . ?
N4 C30 C22 134.3(8) . . ?
C22 C30 Dy3 163.4(7) . . ?
C32 C31 N4 121.6(5) . . ?
C32 C31 C36 120.0 . . ?
C36 C31 N4 118.4(5) . . ?
C31 C32 C37 122.3(6) . . ?
C33 C32 C31 120.0 . . ?
C33 C32 C37 117.6(6) . . ?
C32 C33 H33 120.0 . . ?
C34 C33 C32 120.0 . . ?
C34 C33 H33 120.0 . . ?
C33 C34 H34 120.0 . . ?
C33 C34 C35 120.0 . . ?
C35 C34 H34 120.0 . . ?
C34 C35 H35 120.0 . . ?
C36 C35 C34 120.0 . . ?
C36 C35 H35 120.0 . . ?
C31 C36 C40 121.6(7) . . ?
C35 C36 C31 120.0 . . ?
C35 C36 C40 118.2(7) . . ?
C32 C37 H37 106.7 . . ?
C32 C37 C38 112.0(9) . . ?
C32 C37 C39 114.8(8) . . ?
C38 C37 H37 106.7 . . ?
C38 C37 C39 109.5(9) . . ?
C39 C37 H37 106.7 . . ?
C37 C38 H38A 109.5 . . ?
C37 C38 H38B 109.5 . . ?
C37 C38 H38C 109.5 . . ?
H38A C38 H38B 109.5 . . ?
H38A C38 H38C 109.5 . . ?
H38B C38 H38C 109.5 . . ?
C37 C39 H39A 109.5 . . ?
C37 C39 H39B 109.5 . . ?
C37 C39 H39C 109.5 . . ?
H39A C39 H39B 109.5 . . ?
H39A C39 H39C 109.5 . . ?
H39B C39 H39C 109.5 . . ?
C36 C40 H40 107.3 . . ?
C41 C40 C36 116.1(12) . . ?
C41 C40 H40 107.3 . . ?
C42 C40 C36 107.2(12) . . ?
C42 C40 H40 107.3 . . ?
C42 C40 C41 111.3(10) . . ?
C40 C41 H41A 109.5 . . ?
C40 C41 H41B 109.5 . . ?
C40 C41 H41C 109.5 . . ?
H41A C41 H41B 109.5 . . ?
H41A C41 H41C 109.5 . . ?
H41B C41 H41C 109.5 . . ?
C40 C42 H42A 109.5 . . ?
C40 C42 H42B 109.5 . . ?
C40 C42 H42C 109.5 . . ?
H42A C42 H42B 109.5 . . ?
H42A C42 H42C 109.5 . . ?
H42B C42 H42C 109.5 . . ?
N5 C43 C51 116.0(7) . . ?
C44 C43 N5 109.7(8) . . ?
C44 C43 C51 134.3(9) . . ?
C43 C44 H44 126.2 . . ?
C43 C44 C45 107.7(9) . . ?
C45 C44 H44 126.2 . . ?
C44 C45 C46 135.2(11) . . ?
C44 C45 C50 106.9(8) . . ?
C46 C45 C50 117.9(11) . . ?
C45 C46 H46 120.1 . . ?
C47 C46 C45 119.9(12) . . ?
C47 C46 H46 120.1 . . ?
C46 C47 H47 119.8 . . ?
C46 C47 C48 120.4(12) . . ?
C48 C47 H47 119.8 . . ?
C47 C48 H48 119.3 . . ?
C49 C48 C47 121.4(13) . . ?
C49 C48 H48 119.3 . . ?
C48 C49 H49 119.7 . . ?
C48 C49 C50 120.6(12) . . ?
C50 C49 H49 119.7 . . ?
N5 C50 C45 108.9(9) . . ?
C49 C50 N5 131.2(10) . . ?
C49 C50 C45 119.9(9) . . ?
O3 C51 Dy1 52.4(4) . . ?
O3 C51 C43 112.5(7) . . ?
N6 C51 Dy1 61.7(4) . . ?
N6 C51 O3 114.0(7) . . ?
N6 C51 C43 133.5(8) . . ?
C43 C51 Dy1 164.8(6) . . ?
C53 C52 N6 119.7(5) . . ?
C53 C52 C57 120.0 . . ?
C57 C52 N6 120.3(5) . . ?
C52 C53 C58 119.8(7) . . ?
C54 C53 C52 120.0 . . ?
C54 C53 C58 119.4(6) . . ?
C53 C54 H54 120.0 . . ?
C53 C54 C55 120.0 . . ?
C55 C54 H54 120.0 . . ?
C54 C55 H55 120.0 . . ?
C56 C55 C54 120.0 . . ?
C56 C55 H55 120.0 . . ?
C55 C56 H56 120.0 . . ?
C55 C56 C57 120.0 . . ?
C57 C56 H56 120.0 . . ?
C52 C57 C61 121.7(5) . . ?
C56 C57 C52 120.0 . . ?
C56 C57 C61 118.1(5) . . ?
C53 C58 H58 107.8 . . ?
C59 C58 C53 102.4(12) . . ?
C59 C58 H58 107.8 . . ?
C59 C58 C60 115.1(12) . . ?
C60 C58 C53 115.6(12) . . ?
C60 C58 H58 107.8 . . ?
C58 C59 H59A 109.5 . . ?
C58 C59 H59B 109.5 . . ?
C58 C59 H59C 109.5 . . ?
H59A C59 H59B 109.5 . . ?
H59A C59 H59C 109.5 . . ?
H59B C59 H59C 109.5 . . ?
C58 C60 H60A 109.5 . . ?
C58 C60 H60B 109.5 . . ?
C58 C60 H60C 109.5 . . ?
H60A C60 H60B 109.5 . . ?
H60A C60 H60C 109.5 . . ?
H60B C60 H60C 109.5 . . ?
C57 C61 H61 107.5 . . ?
C57 C61 C63 114.5(8) . . ?
C62 C61 C57 112.7(8) . . ?
C62 C61 H61 107.5 . . ?
C62 C61 C63 107.0(8) . . ?
C63 C61 H61 107.5 . . ?
C61 C62 H62A 109.5 . . ?
C61 C62 H62B 109.5 . . ?
C61 C62 H62C 109.5 . . ?
H62A C62 H62B 109.5 . . ?
H62A C62 H62C 109.5 . . ?
H62B C62 H62C 109.5 . . ?
C61 C63 H63A 109.5 . . ?
C61 C63 H63B 109.5 . . ?
C61 C63 H63C 109.5 . . ?
H63A C63 H63B 109.5 . . ?
H63A C63 H63C 109.5 . . ?
H63B C63 H63C 109.5 . . ?
Si1 C64 H64A 109.5 . . ?
Si1 C64 H64B 109.5 . . ?
Si1 C64 H64C 109.5 . . ?
H64A C64 H64B 109.5 . . ?
H64A C64 H64C 109.5 . . ?
H64B C64 H64C 109.5 . . ?
Si1 C65 H65A 109.5 . . ?
Si1 C65 H65B 109.5 . . ?
Si1 C65 H65C 109.5 . . ?
H65A C65 H65B 109.5 . . ?
H65A C65 H65C 109.5 . . ?
H65B C65 H65C 109.5 . . ?
Si1 C66 H66A 109.5 . . ?
Si1 C66 H66B 109.5 . . ?
Si1 C66 H66C 109.5 . . ?
H66A C66 H66B 109.5 . . ?
H66A C66 H66C 109.5 . . ?
H66B C66 H66C 109.5 . . ?
Si2 C67 H67A 109.5 . . ?
Si2 C67 H67B 109.5 . . ?
Si2 C67 H67C 109.5 . . ?
H67A C67 H67B 109.5 . . ?
H67A C67 H67C 109.5 . . ?
H67B C67 H67C 109.5 . . ?
Si2 C68 H68A 109.5 . . ?
Si2 C68 H68B 109.5 . . ?
Si2 C68 H68C 109.5 . . ?
H68A C68 H68B 109.5 . . ?
H68A C68 H68C 109.5 . . ?
H68B C68 H68C 109.5 . . ?
Si2 C69 H69A 109.5 . . ?
Si2 C69 H69B 109.5 . . ?
Si2 C69 H69C 109.5 . . ?
H69A C69 H69B 109.5 . . ?
H69A C69 H69C 109.5 . . ?
H69B C69 H69C 109.5 . . ?
Si3 C70 H70A 109.5 . . ?
Si3 C70 H70B 109.5 . . ?
Si3 C70 H70C 109.5 . . ?
H70A C70 H70B 109.5 . . ?
H70A C70 H70C 109.5 . . ?
H70B C70 H70C 109.5 . . ?
Si3 C71 H71A 109.5 . . ?
Si3 C71 H71B 109.5 . . ?
Si3 C71 H71C 109.5 . . ?
H71A C71 H71B 109.5 . . ?
H71A C71 H71C 109.5 . . ?
H71B C71 H71C 109.5 . . ?
Si3 C72 H72A 109.5 . . ?
Si3 C72 H72B 109.5 . . ?
Si3 C72 H72C 109.5 . . ?
H72A C72 H72B 109.5 . . ?
H72A C72 H72C 109.5 . . ?
H72B C72 H72C 109.5 . . ?
Si4 C73 H73A 109.5 . . ?
Si4 C73 H73B 109.5 . . ?
Si4 C73 H73C 109.5 . . ?
H73A C73 H73B 109.5 . . ?
H73A C73 H73C 109.5 . . ?
H73B C73 H73C 109.5 . . ?
Si4 C74 H74A 109.5 . . ?
Si4 C74 H74B 109.5 . . ?
Si4 C74 H74C 109.5 . . ?
H74A C74 H74B 109.5 . . ?
H74A C74 H74C 109.5 . . ?
H74B C74 H74C 109.5 . . ?
Si4 C75 H75A 109.5 . . ?
Si4 C75 H75B 109.5 . . ?
Si4 C75 H75C 109.5 . . ?
H75A C75 H75B 109.5 . . ?
H75A C75 H75C 109.5 . . ?
H75B C75 H75C 109.5 . . ?
Si5 C76 H76A 109.5 . . ?
Si5 C76 H76B 109.5 . . ?
Si5 C76 H76C 109.5 . . ?
H76A C76 H76B 109.5 . . ?
H76A C76 H76C 109.5 . . ?
H76B C76 H76C 109.5 . . ?
Si5 C77 H77A 109.5 . . ?
Si5 C77 H77B 109.5 . . ?
Si5 C77 H77C 109.5 . . ?
H77A C77 H77B 109.5 . . ?
H77A C77 H77C 109.5 . . ?
H77B C77 H77C 109.5 . . ?
Si5 C78 H78A 109.5 . . ?
Si5 C78 H78B 109.5 . . ?
Si5 C78 H78C 109.5 . . ?
H78A C78 H78B 109.5 . . ?
H78A C78 H78C 109.5 . . ?
H78B C78 H78C 109.5 . . ?
Si6 C79 H79A 109.5 . . ?
Si6 C79 H79B 109.5 . . ?
Si6 C79 H79C 109.5 . . ?
H79A C79 H79B 109.5 . . ?
H79A C79 H79C 109.5 . . ?
H79B C79 H79C 109.5 . . ?
Si6 C80 H80A 109.5 . . ?
Si6 C80 H80B 109.5 . . ?
Si6 C80 H80C 109.5 . . ?
H80A C80 H80B 109.5 . . ?
H80A C80 H80C 109.5 . . ?
H80B C80 H80C 109.5 . . ?
Si6 C81 H81A 109.5 . . ?
Si6 C81 H81B 109.5 . . ?
Si6 C81 H81C 109.5 . . ?
H81A C81 H81B 109.5 . . ?
H81A C81 H81C 109.5 . . ?
H81B C81 H81C 109.5 . . ?
C82 O4 Li3I 116.4(11) . . ?
C85 O4 C82 119.3(12) . . ?
C85 O4 Li3I 123.8(11) . . ?
C86 O5 C89 115.1(13) . . ?
C86 O5 Li3I 122.4(11) . . ?
C89 O5 Li3I 118.6(11) . . ?
C90 O6 C93 122.1(14) . . ?
C90 O6 Li3I 118.6(11) . . ?
C93 O6 Li3I 117.3(11) . . ?
C94 O7 C97 129.6(13) . . ?
C94 O7 Li3I 112.5(12) . . ?
C97 O7 Li3I 112.6(12) . . ?
O4 C82 H82A 111.2 . . ?
O4 C82 H82B 111.2 . . ?
O4 C82 C83 103.0(10) . . ?
H82A C82 H82B 109.1 . . ?
C83 C82 H82A 111.2 . . ?
C83 C82 H82B 111.2 . . ?
C82 C83 H83A 110.2 . . ?
C82 C83 H83B 110.2 . . ?
C82 C83 C84 107.7(7) . . ?
H83A C83 H83B 108.5 . . ?
C84 C83 H83A 110.2 . . ?
C84 C83 H83B 110.2 . . ?
C83 C84 H84A 110.4 . . ?
C83 C84 H84B 110.4 . . ?
C83 C84 C85 106.6(7) . . ?
H84A C84 H84B 108.6 . . ?
C85 C84 H84A 110.4 . . ?
C85 C84 H84B 110.4 . . ?
O4 C85 C84 103.0(10) . . ?
O4 C85 H85A 111.2 . . ?
O4 C85 H85B 111.2 . . ?
C84 C85 H85A 111.2 . . ?
C84 C85 H85B 111.2 . . ?
H85A C85 H85B 109.1 . . ?
O5 C86 H86A 111.5 . . ?
O5 C86 H86B 111.5 . . ?
O5 C86 C87 101.4(10) . . ?
H86A C86 H86B 109.3 . . ?
C87 C86 H86A 111.5 . . ?
C87 C86 H86B 111.5 . . ?
C86 C87 H87A 110.6 . . ?
C86 C87 H87B 110.6 . . ?
H87A C87 H87B 108.8 . . ?
C88 C87 C86 105.6(7) . . ?
C88 C87 H87A 110.6 . . ?
C88 C87 H87B 110.6 . . ?
C87 C88 H88A 110.6 . . ?
C87 C88 H88B 110.6 . . ?
C87 C88 C89 105.8(7) . . ?
H88A C88 H88B 108.7 . . ?
C89 C88 H88A 110.6 . . ?
C89 C88 H88B 110.6 . . ?
O5 C89 C88 99.5(11) . . ?
O5 C89 H89A 111.9 . . ?
O5 C89 H89B 111.9 . . ?
C88 C89 H89A 111.9 . . ?
C88 C89 H89B 111.9 . . ?
H89A C89 H89B 109.6 . . ?
O6 C90 H90A 112.9 . . ?
O6 C90 H90B 112.9 . . ?
O6 C90 C91 94.4(10) . . ?
H90A C90 H90B 110.3 . . ?
C91 C90 H90A 112.9 . . ?
C91 C90 H90B 112.9 . . ?
C90 C91 H91A 110.2 . . ?
C90 C91 H91B 110.2 . . ?
C90 C91 C92 107.6(7) . . ?
H91A C91 H91B 108.5 . . ?
C92 C91 H91A 110.2 . . ?
C92 C91 H91B 110.2 . . ?
C91 C92 H92A 110.4 . . ?
C91 C92 H92B 110.4 . . ?
C91 C92 C93 106.7(7) . . ?
H92A C92 H92B 108.6 . . ?
C93 C92 H92A 110.4 . . ?
C93 C92 H92B 110.4 . . ?
O6 C93 C92 91.6(11) . . ?
O6 C93 H93A 113.4 . . ?
O6 C93 H93B 113.4 . . ?
C92 C93 H93A 113.4 . . ?
C92 C93 H93B 113.4 . . ?
H93A C93 H93B 110.7 . . ?
O7 C94 H94A 113.2 . . ?
O7 C94 H94B 113.1 . . ?
O7 C94 C95 92.8(10) . . ?
H94A C94 H94B 110.5 . . ?
C95 C94 H94A 113.1 . . ?
C95 C94 H94B 113.1 . . ?
C94 C95 H95A 109.7 . . ?
C94 C95 H95B 109.7 . . ?
H95A C95 H95B 108.2 . . ?
C96 C95 C94 110.0(7) . . ?
C96 C95 H95A 109.7 . . ?
C96 C95 H95B 109.7 . . ?
C95 C96 H96A 109.7 . . ?
C95 C96 H96B 109.7 . . ?
C95 C96 C97 109.6(7) . . ?
H96A C96 H96B 108.2 . . ?
C97 C96 H96A 109.7 . . ?
C97 C96 H96B 109.7 . . ?
O7 C97 C96 90.6(10) . . ?
O7 C97 H97A 113.5 . . ?
O7 C97 H97B 113.5 . . ?
C96 C97 H97A 113.5 . . ?
C96 C97 H97B 113.5 . . ?
H97A C97 H97B 110.8 . . ?
O4 Li3I O5 110.7(8) . . ?
O4 Li3I O6 109.0(8) . . ?
O4 Li3I O7 110.4(8) . . ?
O6 Li3I O5 108.4(7) . . ?
O6 Li3I O7 109.3(8) . . ?
O7 Li3I O5 109.1(8) . . ?

loop_
_geom_bond_atom_site_label_1
_geom_bond_atom_site_label_2
_geom_bond_distance
_geom_bond_site_symmetry_2
_geom_bond_publ_flag
Dy1 Cl1 2.9181(19) . ?
Dy1 Si1 3.308(3) . ?
Dy1 O1 2.257(5) . ?
Dy1 O3 2.302(5) . ?
Dy1 N1 2.340(7) . ?
Dy1 N6 2.520(6) . ?
Dy1 N7 2.217(6) . ?
Dy1 C51 2.861(8) . ?
Dy2 Cl1 2.914(2) . ?
Dy2 Si3 3.329(3) . ?
Dy2 O1 2.295(5) . ?
Dy2 O2 2.260(5) . ?
Dy2 N2 2.577(7) . ?
Dy2 N3 2.329(7) . ?
Dy2 N8 2.232(6) . ?
Dy2 C9 2.899(9) . ?
Dy3 Cl1 2.953(2) . ?
Dy3 Si5 3.324(3) . ?
Dy3 O2 2.315(5) . ?
Dy3 O3 2.256(5) . ?
Dy3 N4 2.552(7) . ?
Dy3 N5 2.358(7) . ?
Dy3 N9 2.225(6) . ?
Dy3 C30 2.884(9) . ?
Si1 N7 1.703(7) . ?
Si1 C64 1.875(10) . ?
Si1 C65 1.877(10) . ?
Si1 C66 1.889(10) . ?
Si2 N7 1.740(7) . ?
Si2 C67 1.850(11) . ?
Si2 C68 1.854(10) . ?
Si2 C69 1.919(11) . ?
Si3 N8 1.736(8) . ?
Si3 C70 1.898(10) . ?
Si3 C71 1.895(10) . ?
Si3 C72 1.897(10) . ?
Si4 N8 1.708(7) . ?
Si4 C73 1.837(11) . ?
Si4 C74 1.905(11) . ?
Si4 C75 1.847(11) . ?
Si5 N9 1.710(8) . ?
Si5 C76 1.887(11) . ?
Si5 C77 1.877(10) . ?
Si5 C78 1.865(10) . ?
Si6 N9 1.737(7) . ?
Si6 C79 1.901(11) . ?
Si6 C80 1.888(11) . ?
Si6 C81 1.884(11) . ?
O1 C9 1.334(9) . ?
O2 C30 1.351(9) . ?
O3 C51 1.344(9) . ?
N1 C1 1.397(10) . ?
N1 C8 1.397(10) . ?
N2 C9 1.293(10) . ?
N2 C10 1.455(8) . ?
N3 C22 1.391(11) . ?
N3 C29 1.412(11) . ?
N4 C30 1.292(11) . ?
N4 C31 1.420(8) . ?
N5 C43 1.415(11) . ?
N5 C50 1.374(10) . ?
N6 C51 1.288(10) . ?
N6 C52 1.421(7) . ?
C1 C2 1.366(11) . ?
C1 C9 1.445(12) . ?
C2 H2 0.9300 . ?
C2 C3 1.395(13) . ?
C3 C4 1.416(14) . ?
C3 C8 1.417(13) . ?
C4 H4 0.9300 . ?
C4 C5 1.372(18) . ?
C5 H5 0.9300 . ?
C5 C6 1.375(18) . ?
C6 H6 0.9300 . ?
C6 C7 1.380(14) . ?
C7 H7 0.9300 . ?
C7 C8 1.396(13) . ?
C10 C11 1.3900 . ?
C10 C15 1.3900 . ?
C11 C12 1.3900 . ?
C11 C16 1.543(14) . ?
C12 H12 0.9300 . ?
C12 C13 1.3900 . ?
C13 H13 0.9300 . ?
C13 C14 1.3900 . ?
C14 H14 0.9300 . ?
C14 C15 1.3900 . ?
C15 C19 1.508(12) . ?
C16 H16 0.9800 . ?
C16 C17 1.536(18) . ?
C16 C18 1.520(19) . ?
C17 H17A 0.9600 . ?
C17 H17B 0.9600 . ?
C17 H17C 0.9600 . ?
C18 H18A 0.9600 . ?
C18 H18B 0.9600 . ?
C18 H18C 0.9600 . ?
C19 H19 0.9800 . ?
C19 C20 1.529(14) . ?
C19 C21 1.522(15) . ?
C20 H20A 0.9600 . ?
C20 H20B 0.9600 . ?
C20 H20C 0.9600 . ?
C21 H21A 0.9600 . ?
C21 H21B 0.9600 . ?
C21 H21C 0.9600 . ?
C22 C23 1.365(11) . ?
C22 C30 1.485(12) . ?
C23 H23 0.9300 . ?
C23 C24 1.427(15) . ?
C24 C25 1.464(15) . ?
C24 C29 1.369(14) . ?
C25 H25 0.9300 . ?
C25 C26 1.27(2) . ?
C26 H26 0.9300 . ?
C26 C27 1.41(2) . ?
C27 H27 0.9300 . ?
C27 C28 1.423(16) . ?
C28 H28 0.9300 . ?
C28 C29 1.372(14) . ?
C31 C32 1.3900 . ?
C31 C36 1.3900 . ?
C32 C33 1.3900 . ?
C32 C37 1.490(11) . ?
C33 H33 0.9300 . ?
C33 C34 1.3900 . ?
C34 H34 0.9300 . ?
C34 C35 1.3900 . ?
C35 H35 0.9300 . ?
C35 C36 1.3900 . ?
C36 C40 1.556(14) . ?
C37 H37 0.9800 . ?
C37 C38 1.503(14) . ?
C37 C39 1.545(13) . ?
C38 H38A 0.9600 . ?
C38 H38B 0.9600 . ?
C38 H38C 0.9600 . ?
C39 H39A 0.9600 . ?
C39 H39B 0.9600 . ?
C39 H39C 0.9600 . ?
C40 H40 0.9800 . ?
C40 C41 1.539(9) . ?
C40 C42 1.528(9) . ?
C41 H41A 0.9600 . ?
C41 H41B 0.9600 . ?
C41 H41C 0.9600 . ?
C42 H42A 0.9600 . ?
C42 H42B 0.9600 . ?
C42 H42C 0.9600 . ?
C43 C44 1.378(11) . ?
C43 C51 1.442(12) . ?
C44 H44 0.9300 . ?
C44 C45 1.405(13) . ?
C45 C46 1.418(13) . ?
C45 C50 1.431(13) . ?
C46 H46 0.9300 . ?
C46 C47 1.345(15) . ?
C47 H47 0.9300 . ?
C47 C48 1.399(16) . ?
C48 H48 0.9300 . ?
C48 C49 1.336(14) . ?
C49 H49 0.9300 . ?
C49 C50 1.365(13) . ?
C52 C53 1.3900 . ?
C52 C57 1.3900 . ?
C53 C54 1.3900 . ?
C53 C58 1.599(15) . ?
C54 H54 0.9300 . ?
C54 C55 1.3900 . ?
C55 H55 0.9300 . ?
C55 C56 1.3900 . ?
C56 H56 0.9300 . ?
C56 C57 1.3900 . ?
C57 C61 1.499(10) . ?
C58 H58 0.9800 . ?
C58 C59 1.511(9) . ?
C58 C60 1.517(9) . ?
C59 H59A 0.9600 . ?
C59 H59B 0.9600 . ?
C59 H59C 0.9600 . ?
C60 H60A 0.9600 . ?
C60 H60B 0.9600 . ?
C60 H60C 0.9600 . ?
C61 H61 0.9800 . ?
C61 C62 1.496(13) . ?
C61 C63 1.554(13) . ?
C62 H62A 0.9600 . ?
C62 H62B 0.9600 . ?
C62 H62C 0.9600 . ?
C63 H63A 0.9600 . ?
C63 H63B 0.9600 . ?
C63 H63C 0.9600 . ?
C64 H64A 0.9600 . ?
C64 H64B 0.9600 . ?
C64 H64C 0.9600 . ?
C65 H65A 0.9600 . ?
C65 H65B 0.9600 . ?
C65 H65C 0.9600 . ?
C66 H66A 0.9600 . ?
C66 H66B 0.9600 . ?
C66 H66C 0.9600 . ?
C67 H67A 0.9600 . ?
C67 H67B 0.9600 . ?
C67 H67C 0.9600 . ?
C68 H68A 0.9600 . ?
C68 H68B 0.9600 . ?
C68 H68C 0.9600 . ?
C69 H69A 0.9600 . ?
C69 H69B 0.9600 . ?
C69 H69C 0.9600 . ?
C70 H70A 0.9600 . ?
C70 H70B 0.9600 . ?
C70 H70C 0.9600 . ?
C71 H71A 0.9600 . ?
C71 H71B 0.9600 . ?
C71 H71C 0.9600 . ?
C72 H72A 0.9600 . ?
C72 H72B 0.9600 . ?
C72 H72C 0.9600 . ?
C73 H73A 0.9600 . ?
C73 H73B 0.9600 . ?
C73 H73C 0.9600 . ?
C74 H74A 0.9600 . ?
C74 H74B 0.9600 . ?
C74 H74C 0.9600 . ?
C75 H75A 0.9600 . ?
C75 H75B 0.9600 . ?
C75 H75C 0.9600 . ?
C76 H76A 0.9600 . ?
C76 H76B 0.9600 . ?
C76 H76C 0.9600 . ?
C77 H77A 0.9600 . ?
C77 H77B 0.9600 . ?
C77 H77C 0.9600 . ?
C78 H78A 0.9600 . ?
C78 H78B 0.9600 . ?
C78 H78C 0.9600 . ?
C79 H79A 0.9600 . ?
C79 H79B 0.9600 . ?
C79 H79C 0.9600 . ?
C80 H80A 0.9600 . ?
C80 H80B 0.9600 . ?
C80 H80C 0.9600 . ?
C81 H81A 0.9600 . ?
C81 H81B 0.9600 . ?
C81 H81C 0.9600 . ?
O4 C82 1.424(9) . ?
O4 C85 1.418(9) . ?
O4 Li3I 1.937(13) . ?
O5 C86 1.420(9) . ?
O5 C89 1.431(9) . ?
O5 Li3I 1.950(14) . ?
O6 C90 1.419(9) . ?
O6 C93 1.420(9) . ?
O6 Li3I 1.944(14) . ?
O7 C94 1.434(9) . ?
O7 C97 1.443(9) . ?
O7 Li3I 1.945(13) . ?
C82 H82A 0.9700 . ?
C82 H82B 0.9700 . ?
C82 C83 1.530(9) . ?
C83 H83A 0.9700 . ?
C83 H83B 0.9700 . ?
C83 C84 1.544(9) . ?
C84 H84A 0.9700 . ?
C84 H84B 0.9700 . ?
C84 C85 1.546(9) . ?
C85 H85A 0.9700 . ?
C85 H85B 0.9700 . ?
C86 H86A 0.9700 . ?
C86 H86B 0.9700 . ?
C86 C87 1.559(9) . ?
C87 H87A 0.9700 . ?
C87 H87B 0.9700 . ?
C87 C88 1.557(9) . ?
C88 H88A 0.9700 . ?
C88 H88B 0.9700 . ?
C88 C89 1.560(9) . ?
C89 H89A 0.9700 . ?
C89 H89B 0.9700 . ?
C90 H90A 0.9700 . ?
C90 H90B 0.9700 . ?
C90 C91 1.537(9) . ?
C91 H91A 0.9700 . ?
C91 H91B 0.9700 . ?
C91 C92 1.547(9) . ?
C92 H92A 0.9700 . ?
C92 H92B 0.9700 . ?
C92 C93 1.549(9) . ?
C93 H93A 0.9700 . ?
C93 H93B 0.9700 . ?
C94 H94A 0.9700 . ?
C94 H94B 0.9700 . ?
C94 C95 1.540(9) . ?
C95 H95A 0.9700 . ?
C95 H95B 0.9700 . ?
C95 C96 1.523(9) . ?
C96 H96A 0.9700 . ?
C96 H96B 0.9700 . ?
C96 C97 1.551(9) . ?
C97 H97A 0.9700 . ?
C97 H97B 0.9700 . ?

loop_
_geom_torsion_atom_site_label_1
_geom_torsion_atom_site_label_2
_geom_torsion_atom_site_label_3
_geom_torsion_atom_site_label_4
_geom_torsion
_geom_torsion_site_symmetry_1
_geom_torsion_site_symmetry_2
_geom_torsion_site_symmetry_3
_geom_torsion_site_symmetry_4
_geom_torsion_publ_flag
Dy1 Si1 N7 Si2 -179.0(6) . . . . ?
Dy1 O1 C9 Dy2 -179.5(6) . . . . ?
Dy1 O1 C9 N2 177.4(5) . . . . ?
Dy1 O1 C9 C1 -1.0(10) . . . . ?
Dy1 O3 C51 N6 -3.7(8) . . . . ?
Dy1 O3 C51 C43 177.7(6) . . . . ?
Dy1 N1 C1 C2 -171.9(6) . . . . ?
Dy1 N1 C1 C9 9.5(9) . . . . ?
Dy1 N1 C8 C3 168.9(6) . . . . ?
Dy1 N1 C8 C7 -13.5(14) . . . . ?
Dy1 N6 C51 O3 3.3(7) . . . . ?
Dy1 N6 C51 C43 -178.5(9) . . . . ?
Dy1 N6 C52 C53 -93.2(9) . . . . ?
Dy1 N6 C52 C57 89.3(9) . . . . ?
Dy2 Si3 N8 Si4 -179.6(7) . . . . ?
Dy2 O1 C9 N2 -3.1(8) . . . . ?
Dy2 O1 C9 C1 178.5(6) . . . . ?
Dy2 O2 C30 Dy3 -178.9(6) . . . . ?
Dy2 O2 C30 N4 178.2(5) . . . . ?
Dy2 O2 C30 C22 0.1(9) . . . . ?
Dy2 N2 C9 O1 2.7(7) . . . . ?
Dy2 N2 C9 C1 -179.3(9) . . . . ?
Dy2 N2 C10 C11 -98.6(10) . . . . ?
Dy2 N2 C10 C15 81.4(10) . . . . ?
Dy2 N3 C22 C23 -173.4(6) . . . . ?
Dy2 N3 C22 C30 6.7(9) . . . . ?
Dy2 N3 C29 C24 171.2(7) . . . . ?
Dy2 N3 C29 C28 -10.0(15) . . . . ?
Dy3 Si5 N9 Si6 -179.9(7) . . . . ?
Dy3 O2 C30 N4 -2.9(8) . . . . ?
Dy3 O2 C30 C22 179.0(5) . . . . ?
Dy3 O3 C51 Dy1 -176.7(6) . . . . ?
Dy3 O3 C51 N6 179.5(5) . . . . ?
Dy3 O3 C51 C43 1.0(9) . . . . ?
Dy3 N4 C30 O2 2.6(7) . . . . ?
Dy3 N4 C30 C22 -179.9(9) . . . . ?
Dy3 N4 C31 C32 84.5(10) . . . . ?
Dy3 N4 C31 C36 -95.2(10) . . . . ?
Dy3 N5 C43 C44 -172.8(5) . . . . ?
Dy3 N5 C43 C51 7.4(9) . . . . ?
Dy3 N5 C50 C45 170.8(6) . . . . ?
Dy3 N5 C50 C49 -9.4(15) . . . . ?
N1 C1 C2 C3 1.5(11) . . . . ?
N1 C1 C9 Dy2 -1(3) . . . . ?
N1 C1 C9 O1 -5.6(11) . . . . ?
N1 C1 C9 N2 176.4(9) . . . . ?
N2 C10 C11 C12 -179.9(7) . . . . ?
N2 C10 C11 C16 -0.2(10) . . . . ?
N2 C10 C15 C14 179.9(7) . . . . ?
N2 C10 C15 C19 1.3(9) . . . . ?
N3 C22 C23 C24 0.3(11) . . . . ?
N3 C22 C30 Dy3 -2(2) . . . . ?
N3 C22 C30 O2 -4.4(10) . . . . ?
N3 C22 C30 N4 178.1(9) . . . . ?
N4 C31 C32 C33 -179.7(8) . . . . ?
N4 C31 C32 C37 -0.2(10) . . . . ?
N4 C31 C36 C35 179.7(8) . . . . ?
N4 C31 C36 C40 -4.4(11) . . . . ?
N5 C43 C44 C45 -0.2(10) . . . . ?
N5 C43 C51 Dy1 1(3) . . . . ?
N5 C43 C51 O3 -5.5(10) . . . . ?
N5 C43 C51 N6 176.3(9) . . . . ?
N6 C52 C53 C54 -177.5(7) . . . . ?
N6 C52 C53 C58 12.7(9) . . . . ?
N6 C52 C57 C56 177.5(7) . . . . ?
N6 C52 C57 C61 -7.6(8) . . . . ?
C1 N1 C8 C3 0.4(10) . . . . ?
C1 N1 C8 C7 178.0(9) . . . . ?
C1 C2 C3 C4 -179.6(12) . . . . ?
C1 C2 C3 C8 -1.2(11) . . . . ?
C2 C1 C9 Dy2 -179.1(17) . . . . ?
C2 C1 C9 O1 176.4(9) . . . . ?
C2 C1 C9 N2 -1.6(18) . . . . ?
C2 C3 C4 C5 177.7(12) . . . . ?
C2 C3 C8 N1 0.5(11) . . . . ?
C2 C3 C8 C7 -177.3(9) . . . . ?
C3 C4 C5 C6 0(2) . . . . ?
C4 C3 C8 N1 179.2(8) . . . . ?
C4 C3 C8 C7 1.4(15) . . . . ?
C4 C5 C6 C7 1(2) . . . . ?
C5 C6 C7 C8 0.1(18) . . . . ?
C6 C7 C8 N1 -178.5(10) . . . . ?
C6 C7 C8 C3 -1.2(15) . . . . ?
C8 N1 C1 C2 -1.2(10) . . . . ?
C8 N1 C1 C9 -179.7(7) . . . . ?
C8 C3 C4 C5 -0.5(17) . . . . ?
C9 N2 C10 C11 85.6(9) . . . . ?
C9 N2 C10 C15 -94.3(9) . . . . ?
C9 C1 C2 C3 179.6(10) . . . . ?
C10 N2 C9 Dy2 177.7(8) . . . . ?
C10 N2 C9 O1 -179.6(7) . . . . ?
C10 N2 C9 C1 -1.6(14) . . . . ?
C10 C11 C12 C13 0.0 . . . . ?
C10 C11 C16 C17 -132.0(10) . . . . ?
C10 C11 C16 C18 101.0(11) . . . . ?
C10 C15 C19 C20 -143.9(8) . . . . ?
C10 C15 C19 C21 90.0(10) . . . . ?
C11 C10 C15 C14 0.0 . . . . ?
C11 C10 C15 C19 -178.6(8) . . . . ?
C11 C12 C13 C14 0.0 . . . . ?
C12 C11 C16 C17 47.7(14) . . . . ?
C12 C11 C16 C18 -79.3(12) . . . . ?
C12 C13 C14 C15 0.0 . . . . ?
C13 C14 C15 C10 0.0 . . . . ?
C13 C14 C15 C19 178.7(8) . . . . ?
C14 C15 C19 C20 37.5(11) . . . . ?
C14 C15 C19 C21 -88.6(10) . . . . ?
C15 C10 C11 C12 0.0 . . . . ?
C15 C10 C11 C16 179.7(10) . . . . ?
C16 C11 C12 C13 -179.7(10) . . . . ?
C22 N3 C29 C24 -0.5(10) . . . . ?
C22 N3 C29 C28 178.3(10) . . . . ?
C22 C23 C24 C25 -177.7(12) . . . . ?
C22 C23 C24 C29 -0.6(12) . . . . ?
C23 C22 C30 Dy3 178.5(15) . . . . ?
C23 C22 C30 O2 175.8(9) . . . . ?
C23 C22 C30 N4 -1.7(17) . . . . ?
C23 C24 C25 C26 177.9(14) . . . . ?
C23 C24 C29 N3 0.7(12) . . . . ?
C23 C24 C29 C28 -178.2(10) . . . . ?
C24 C25 C26 C27 -1(2) . . . . ?
C25 C24 C29 N3 178.3(9) . . . . ?
C25 C24 C29 C28 -0.6(16) . . . . ?
C25 C26 C27 C28 0(3) . . . . ?
C26 C27 C28 C29 0(2) . . . . ?
C27 C28 C29 N3 -178.8(10) . . . . ?
C27 C28 C29 C24 -0.1(16) . . . . ?
C29 N3 C22 C23 0.1(10) . . . . ?
C29 N3 C22 C30 -179.8(7) . . . . ?
C29 C24 C25 C26 1(2) . . . . ?
C30 N4 C31 C32 -87.1(9) . . . . ?
C30 N4 C31 C36 93.3(8) . . . . ?
C30 C22 C23 C24 -179.9(9) . . . . ?
C31 N4 C30 Dy3 175.6(8) . . . . ?
C31 N4 C30 O2 178.2(6) . . . . ?
C31 N4 C30 C22 -4.4(14) . . . . ?
C31 C32 C33 C34 0.0 . . . . ?
C31 C32 C37 C38 98.7(10) . . . . ?
C31 C32 C37 C39 -135.6(8) . . . . ?
C31 C36 C40 C41 -125.2(11) . . . . ?
C31 C36 C40 C42 109.7(11) . . . . ?
C32 C31 C36 C35 0.0 . . . . ?
C32 C31 C36 C40 175.9(11) . . . . ?
C32 C33 C34 C35 0.0 . . . . ?
C33 C32 C37 C38 -81.8(9) . . . . ?
C33 C32 C37 C39 43.9(11) . . . . ?
C33 C34 C35 C36 0.0 . . . . ?
C34 C35 C36 C31 0.0 . . . . ?
C34 C35 C36 C40 -176.1(11) . . . . ?
C35 C36 C40 C41 50.8(14) . . . . ?
C35 C36 C40 C42 -74.3(12) . . . . ?
C36 C31 C32 C33 0.0 . . . . ?
C36 C31 C32 C37 179.5(9) . . . . ?
C37 C32 C33 C34 -179.5(8) . . . . ?
C43 N5 C50 C45 -1.1(9) . . . . ?
C43 N5 C50 C49 178.7(10) . . . . ?
C43 C44 C45 C46 -179.2(10) . . . . ?
C43 C44 C45 C50 -0.5(10) . . . . ?
C44 C43 C51 Dy1 -178.3(16) . . . . ?
C44 C43 C51 O3 174.8(9) . . . . ?
C44 C43 C51 N6 -3.4(17) . . . . ?
C44 C45 C46 C47 179.2(11) . . . . ?
C44 C45 C50 N5 1.0(10) . . . . ?
C44 C45 C50 C49 -178.9(8) . . . . ?
C45 C46 C47 C48 -0.4(17) . . . . ?
C46 C45 C50 N5 180.0(8) . . . . ?
C46 C45 C50 C49 0.1(13) . . . . ?
C46 C47 C48 C49 -0.5(18) . . . . ?
C47 C48 C49 C50 1.2(17) . . . . ?
C48 C49 C50 N5 179.2(10) . . . . ?
C48 C49 C50 C45 -1.0(15) . . . . ?
C50 N5 C43 C44 0.9(9) . . . . ?
C50 N5 C43 C51 -178.9(7) . . . . ?
C50 C45 C46 C47 0.6(15) . . . . ?
C51 N6 C52 C53 98.0(8) . . . . ?
C51 N6 C52 C57 -79.5(9) . . . . ?
C51 C43 C44 C45 179.5(9) . . . . ?
C52 N6 C51 Dy1 173.9(8) . . . . ?
C52 N6 C51 O3 177.2(6) . . . . ?
C52 N6 C51 C43 -4.6(14) . . . . ?
C52 C53 C54 C55 0.0 . . . . ?
C52 C53 C58 C59 -117.1(10) . . . . ?
C52 C53 C58 C60 117.0(12) . . . . ?
C52 C57 C61 C62 103.4(8) . . . . ?
C52 C57 C61 C63 -134.1(7) . . . . ?
C53 C52 C57 C56 0.0 . . . . ?
C53 C52 C57 C61 174.9(7) . . . . ?
C53 C54 C55 C56 0.0 . . . . ?
C54 C53 C58 C59 73.1(12) . . . . ?
C54 C53 C58 C60 -52.9(14) . . . . ?
C54 C55 C56 C57 0.0 . . . . ?
C55 C56 C57 C52 0.0 . . . . ?
C55 C56 C57 C61 -175.1(7) . . . . ?
C56 C57 C61 C62 -81.6(8) . . . . ?
C56 C57 C61 C63 40.9(10) . . . . ?
C57 C52 C53 C54 0.0 . . . . ?
C57 C52 C53 C58 -169.8(9) . . . . ?
C58 C53 C54 C55 169.9(9) . . . . ?
C64 Si1 N7 Dy1 -14.5(5) . . . . ?
C64 Si1 N7 Si2 166.5(4) . . . . ?
C65 Si1 N7 Dy1 102.9(5) . . . . ?
C65 Si1 N7 Si2 -76.1(6) . . . . ?
C66 Si1 N7 Dy1 -131.6(4) . . . . ?
C66 Si1 N7 Si2 49.4(6) . . . . ?
C67 Si2 N7 Dy1 93.5(6) . . . . ?
C67 Si2 N7 Si1 -87.6(6) . . . . ?
C68 Si2 N7 Dy1 -25.9(6) . . . . ?
C68 Si2 N7 Si1 152.9(5) . . . . ?
C69 Si2 N7 Dy1 -145.2(5) . . . . ?
C69 Si2 N7 Si1 33.7(6) . . . . ?
C70 Si3 N8 Dy2 -14.4(5) . . . . ?
C70 Si3 N8 Si4 166.0(5) . . . . ?
C71 Si3 N8 Dy2 -131.3(5) . . . . ?
C71 Si3 N8 Si4 49.1(7) . . . . ?
C72 Si3 N8 Dy2 104.7(5) . . . . ?
C72 Si3 N8 Si4 -74.8(6) . . . . ?
C73 Si4 N8 Dy2 94.7(6) . . . . ?
C73 Si4 N8 Si3 -85.8(7) . . . . ?
C74 Si4 N8 Dy2 -141.7(6) . . . . ?
C74 Si4 N8 Si3 37.8(7) . . . . ?
C75 Si4 N8 Dy2 -25.4(6) . . . . ?
C75 Si4 N8 Si3 154.1(5) . . . . ?
C76 Si5 N9 Dy3 -14.0(5) . . . . ?
C76 Si5 N9 Si6 166.2(5) . . . . ?
C77 Si5 N9 Dy3 103.8(5) . . . . ?
C77 Si5 N9 Si6 -76.0(6) . . . . ?
C78 Si5 N9 Dy3 -131.2(5) . . . . ?
C78 Si5 N9 Si6 48.9(7) . . . . ?
C79 Si6 N9 Dy3 93.9(6) . . . . ?
C79 Si6 N9 Si5 -86.3(6) . . . . ?
C80 Si6 N9 Dy3 -144.4(5) . . . . ?
C80 Si6 N9 Si5 35.4(7) . . . . ?
C81 Si6 N9 Dy3 -26.0(6) . . . . ?
C81 Si6 N9 Si5 153.8(5) . . . . ?
O4 C82 C83 C84 1(3) . . . . ?
O5 C86 C87 C88 -14(3) . . . . ?
O6 C90 C91 C92 10(3) . . . . ?
O7 C94 C95 C96 0(3) . . . . ?
C82 O4 C85 C84 7(3) . . . . ?
C82 C83 C84 C85 2(4) . . . . ?
C83 C84 C85 O4 -5(3) . . . . ?
C85 O4 C82 C83 -6(3) . . . . ?
C86 O5 C89 C88 -38(2) . . . . ?
C86 C87 C88 C89 -7(3) . . . . ?
C87 C88 C89 O5 24(3) . . . . ?
C89 O5 C86 C87 34(2) . . . . ?
C90 O6 C93 C92 47(2) . . . . ?
C90 C91 C92 C93 14(3) . . . . ?
C91 C92 C93 O6 -30(2) . . . . ?
C93 O6 C90 C91 -39(3) . . . . ?
C94 O7 C97 C96 -30(3) . . . . ?
C94 C95 C96 C97 -16(3) . . . . ?
C95 C96 C97 O7 23(2) . . . . ?
C97 O7 C94 C95 22(3) . . . . ?
Li3I O4 C82 C83 -177.4(18) . . . . ?
Li3I O4 C85 C84 178.3(15) . . . . ?
Li3I O5 C86 C87 -168.4(14) . . . . ?
Li3I O5 C89 C88 163.6(14) . . . . ?
Li3I O6 C90 C91 157.9(16) . . . . ?
Li3I O6 C93 C92 -149.9(14) . . . . ?
Li3I O7 C94 C95 173.5(13) . . . . ?
Li3I O7 C97 C96 177.9(13) . . . . ?

loop_
_platon_squeeze_void_nr
_platon_squeeze_void_average_x
_platon_squeeze_void_average_y
_platon_squeeze_void_average_z
_platon_squeeze_void_volume
_platon_squeeze_void_count_electrons
_platon_squeeze_void_content
1 0.000 0.000 0.500 262 37 ' '
2 0.500 0.000 1.000 1723 298 ' '
